data_4029257
loop_
_publ_author_name
'Sakaguchi, Ken-Ichi'
'Kamimura, Takuya'
'Uno, Hidemitsu'
'Mori, Shigeki'
'Ozako, Shuwa'
'Nobukuni, Hirofumi'
'Ishida, Masatoshi'
'Tani, Fumito'

_publ_section_title
;
 Phenothiazine-bridged cyclic porphyrin dimers as high-affinity hosts for
 fullerenes and linear array of c60 in self-assembled porphyrin nanotube.
;
_journal_issue 7
_journal_name_full 'The Journal of organic chemistry'
_journal_page_first 2980
_journal_page_last 2992
_journal_paper_doi 10.1021/jo500034f
_journal_volume 79
_journal_year 2014
_chemical_formula_moiety 'C122 H94 N14 O4 S2, C60'
_chemical_formula_sum 'C182 H94 N14 O4 S2'
_chemical_formula_weight 2604.85
_space_group_IT_number 11
_symmetry_cell_setting monoclinic
_symmetry_Int_Tables_number 11
_symmetry_space_group_name_Hall '-P 2yb'
_symmetry_space_group_name_H-M 'P 1 21/m 1'
_atom_sites_solution_hydrogens geom
_atom_sites_solution_primary direct
_atom_sites_solution_secondary difmap
_cell_angle_alpha 90.0000
_cell_angle_beta 100.281(16)
_cell_angle_gamma 90.0000
_cell_formula_units_Z 2
_cell_length_a 14.794(19)
_cell_length_b 32.47(5)
_cell_length_c 17.79(3)
_cell_measurement_reflns_used 790
_cell_measurement_temperature 100
_cell_measurement_theta_max 27.05
_cell_measurement_theta_min 4.82
_cell_volume 8408(2)
_computing_cell_refinement 'RAPID AUTO'
_computing_data_collection 'RAPID AUTO (Rigaku, ????)'
_computing_data_reduction 'RAPID AUTO'
_computing_molecular_graphics 'CrystalStructure 4.0'
_computing_publication_material 'CrystalStructure 4.0 (Rigaku, 2010)'
_computing_structure_refinement 'SHELXL97 (Sheldrick, 2008)'
_computing_structure_solution 'SIR2004 (Burla, et al., 2005)'
_diffrn_ambient_temperature 100
_diffrn_detector_area_resol_mean 14.706
_diffrn_measured_fraction_theta_full 0.999
_diffrn_measured_fraction_theta_max 0.989
_diffrn_measurement_device_type 'Rigaku R-AXIS IV'
_diffrn_measurement_method \w
_diffrn_radiation_type synchrotron
_diffrn_radiation_wavelength 0.710410
_diffrn_reflns_av_R_equivalents 0.0731
_diffrn_reflns_av_unetI/netI 0.1176
_diffrn_reflns_Laue_measured_fraction_full 0.999
_diffrn_reflns_Laue_measured_fraction_max 0.989
_diffrn_reflns_limit_h_max 19
_diffrn_reflns_limit_h_min -19
_diffrn_reflns_limit_k_max 41
_diffrn_reflns_limit_k_min -41
_diffrn_reflns_limit_l_max 23
_diffrn_reflns_limit_l_min -22
_diffrn_reflns_number 79208
_diffrn_reflns_point_group_measured_fraction_full 0.999
_diffrn_reflns_point_group_measured_fraction_max 0.989
_diffrn_reflns_theta_full 25.240
_diffrn_reflns_theta_max 27.468
_diffrn_reflns_theta_min 1.163
_exptl_absorpt_coefficient_mu 0.085
_exptl_absorpt_correction_T_max 0.991
_exptl_absorpt_correction_T_min 0.708
_exptl_absorpt_correction_type multi-scan
_exptl_absorpt_process_details 'ABSCOR (Rigaku, 1995)'
_exptl_crystal_colour black
_exptl_crystal_density_diffrn 1.029
_exptl_crystal_density_method 'not measured'
_exptl_crystal_description prism
_exptl_crystal_F_000 2696.00
_exptl_crystal_size_max 0.400
_exptl_crystal_size_mid 0.300
_exptl_crystal_size_min 0.200
_refine_diff_density_max 0.550
_refine_diff_density_min -0.210
_refine_ls_extinction_method none
_refine_ls_goodness_of_fit_ref 1.068
_refine_ls_hydrogen_treatment constr
_refine_ls_number_parameters 1091
_refine_ls_number_reflns 19368
_refine_ls_number_restraints 1170
_refine_ls_restrained_S_all 1.067
_refine_ls_R_factor_all 0.1729
_refine_ls_R_factor_gt 0.0832
_refine_ls_shift/su_max 0.000
_refine_ls_shift/su_mean 0.000
_refine_ls_structure_factor_coef Fsqd
_refine_ls_weighting_details 'w = 1/[\s^2^(Fo^2^)+(0.0840P)^2^+0.0000P] where P=(Fo^2^+2Fc^2^)/3'
_refine_ls_weighting_scheme calc
_refine_ls_wR_factor_gt 0.2156
_refine_ls_wR_factor_ref 0.2384
_reflns_number_gt 6540
_reflns_number_total 19374
_reflns_threshold_expression F^2^>2.0\s(F^2^)
_cod_data_source_file jo500034f_si_002.cif
_cod_data_source_block C60@H4-(Ptz)CPD
_cod_depositor_comments
;Adding full bibliography for
 ./tmp-cod-update-bibliographies-12971/cifs/4029257.cif.
;
_cod_original_cell_volume 8410(22)
_cod_database_code 4029257
_shelxl_version_number 2013-2

loop_
_symmetry_equiv_pos_site_id
_symmetry_equiv_pos_as_xyz
1 +X,+Y,+Z
2 -X,1/2+Y,-Z
3 -X,-Y,-Z
4 +X,1/2-Y,+Z

loop_
_atom_site_label
_atom_site_type_symbol
_atom_site_fract_x
_atom_site_fract_y
_atom_site_fract_z
_atom_site_U_iso_or_equiv
_atom_site_adp_type
_atom_site_occupancy
_atom_site_site_symmetry_order
_atom_site_calc_flag
_atom_site_refinement_flags_posn
_atom_site_refinement_flags_adp
_atom_site_refinement_flags_occupancy
_atom_site_disorder_assembly
_atom_site_disorder_group
S1 S 0.77870(10) 0.2500 0.89265(9) 0.1258(5) Uani 1 2 d S TU P . .
S2 S 0.49274(10) 0.2500 0.02835(9) 0.1414(6) Uani 1 2 d S TU P . .
O1 O 0.86050(18) -0.01103(8) 0.89222(13) 0.1175(8) Uani 1 1 d D U . . .
O2 O 0.39271(17) -0.00964(11) 0.02940(14) 0.1223(8) Uani 1 1 d D U . . .
N1 N 0.58484(13) 0.05525(6) 0.56011(12) 0.0635(6) Uani 1 1 d . U . . .
N2 N 0.76827(14) 0.06066(7) 0.51742(12) 0.0713(6) Uani 1 1 d . U . . .
H2 H 0.7130 0.0581 0.4928 0.086 Uiso 1 1 calc R U . . .
N3 N 0.68099(14) 0.05942(7) 0.35859(12) 0.0739(6) Uani 1 1 d . U . . .
N4 N 0.49802(13) 0.05757(7) 0.40115(12) 0.0695(6) Uani 1 1 d . U . . .
H4 H 0.5532 0.0547 0.4257 0.083 Uiso 1 1 calc R U . . .
N7 N 0.9726(3) 0.2500 0.9861(2) 0.1182(14) Uani 1 2 d S TU P . .
N8 N 0.3064(3) 0.2500 -0.0738(2) 0.1383(16) Uani 1 2 d S TU P . .
C1 C 0.6453(3) 0.14345(12) 0.4293(3) 0.1223(11) Uani 1 1 d D U . . .
C2 C 0.6154(3) 0.14335(11) 0.4942(3) 0.1169(10) Uani 1 1 d D U . . .
C3 C 0.6722(3) 0.15697(12) 0.5651(2) 0.1126(10) Uani 1 1 d . U . . .
C4 C 0.7596(3) 0.17132(13) 0.5646(3) 0.1177(10) Uani 1 1 d . U . . .
C5 C 0.7940(3) 0.17133(13) 0.4938(3) 0.1183(10) Uani 1 1 d . U . . .
C6 C 0.7388(3) 0.15785(12) 0.4297(3) 0.1141(10) Uani 1 1 d . U . . .
C7 C 0.7367(3) 0.17974(15) 0.3570(3) 0.1244(11) Uani 1 1 d . U . . .
C8 C 0.6418(3) 0.17880(15) 0.3142(3) 0.1221(11) Uani 1 1 d . U . . .
C9 C 0.5832(3) 0.15729(12) 0.3579(2) 0.1141(10) Uani 1 1 d . U . . .
C10 C 0.4956(3) 0.17052(14) 0.3592(3) 0.1248(11) Uani 1 1 d . U . . .
C11 C 0.4597(3) 0.17120(14) 0.4289(3) 0.1280(11) Uani 1 1 d . U . . .
C12 C 0.5177(3) 0.15677(12) 0.4949(3) 0.1179(10) Uani 1 1 d . U . . .
C13 C 0.5182(3) 0.17797(15) 0.5664(3) 0.1291(11) Uani 1 1 d . U . . .
C14 C 0.6137(4) 0.17835(15) 0.6098(2) 0.1267(11) Uani 1 1 d . U . . .
C15 C 0.6458(4) 0.21303(17) 0.6507(2) 0.1364(12) Uani 1 1 d . U . . .
C16 C 0.7372(4) 0.22698(13) 0.6510(2) 0.1321(13) Uani 1 1 d . U . . .
C17 C 0.7924(3) 0.20721(16) 0.6091(3) 0.1280(12) Uani 1 1 d . U . . .
C18 C 0.8517(3) 0.22987(10) 0.5633(3) 0.1417(14) Uani 1 1 d D U . . .
C19 C 0.8495(3) 0.20770(17) 0.4886(3) 0.1306(12) Uani 1 1 d . U . . .
C20 C 0.8476(3) 0.22703(13) 0.4204(3) 0.1295(13) Uani 1 1 d . U . . .
C21 C 0.7901(3) 0.21358(16) 0.3548(3) 0.1305(12) Uani 1 1 d . U . . .
C22 C 0.7567(5) 0.2500 0.3113(4) 0.1392(17) Uani 1 2 d DS TU P . .
C23 C 0.6695(5) 0.2500 0.2753(3) 0.1378(17) Uani 1 2 d DS TU P . .
C24 C 0.6091(4) 0.21341(17) 0.2738(2) 0.1294(12) Uani 1 1 d . U . . .
C25 C 0.5198(4) 0.22761(13) 0.2723(2) 0.1252(12) Uani 1 1 d . U . . .
C26 C 0.4624(3) 0.20729(16) 0.3151(3) 0.1300(12) Uani 1 1 d . U . . .
C27 C 0.4038(3) 0.22999(13) 0.3583(3) 0.1411(14) Uani 1 1 d . U . . .
C28 C 0.4049(3) 0.20638(17) 0.4316(4) 0.1363(12) Uani 1 1 d . U . . .
C29 C 0.4044(3) 0.22739(14) 0.4982(4) 0.1410(14) Uani 1 1 d . U . . .
C30 C 0.4630(4) 0.21284(16) 0.5693(3) 0.1360(12) Uani 1 1 d . U . . .
C31 C 0.4993(6) 0.2500 0.6127(5) 0.1565(19) Uani 1 2 d S TU P . .
C32 C 0.5846(6) 0.2500 0.6513(4) 0.1516(18) Uani 1 2 d S TU P . .
C33 C 0.49533(18) 0.05698(8) 0.57063(15) 0.0683(7) Uani 1 1 d . U . . .
C34 C 0.4922(2) 0.05720(11) 0.65152(17) 0.0899(9) Uani 1 1 d . U . . .
H34 H 0.4397 0.0584 0.6735 0.108 Uiso 1 1 calc R U . . .
C35 C 0.57915(19) 0.05532(10) 0.68879(17) 0.0901(10) Uani 1 1 d . U . . .
H35 H 0.5982 0.0541 0.7415 0.108 Uiso 1 1 calc R U . . .
C36 C 0.63826(17) 0.05551(8) 0.63156(15) 0.0674(7) Uani 1 1 d . U . . .
C37 C 0.73381(18) 0.05733(9) 0.64869(15) 0.0697(7) Uani 1 1 d . U . . .
C38 C 0.79322(17) 0.06093(9) 0.59549(15) 0.0695(7) Uani 1 1 d . U . . .
C39 C 0.89124(17) 0.06628(9) 0.61278(17) 0.0763(8) Uani 1 1 d . U . . .
H39 H 0.9268 0.0678 0.6614 0.092 Uiso 1 1 calc R U . . .
C40 C 0.92281(19) 0.06876(9) 0.54634(17) 0.0803(8) Uani 1 1 d . U . . .
H40 H 0.9838 0.0722 0.5413 0.096 Uiso 1 1 calc R U . . .
C41 C 0.84561(16) 0.06511(8) 0.48427(15) 0.0649(7) Uani 1 1 d . U . . .
C42 C 0.84732(17) 0.06581(9) 0.40720(16) 0.0746(8) Uani 1 1 d D U . . .
C43 C 0.77081(18) 0.06248(9) 0.34719(16) 0.0765(8) Uani 1 1 d . U . . .
C44 C 0.7738(2) 0.06400(12) 0.26761(17) 0.1024(11) Uani 1 1 d . U . . .
H44 H 0.8263 0.0665 0.2460 0.123 Uiso 1 1 calc R U . . .
C45 C 0.6868(2) 0.06118(12) 0.22933(17) 0.1093(12) Uani 1 1 d . U . . .
H45 H 0.6682 0.0607 0.1766 0.131 Uiso 1 1 calc R U . . .
C46 C 0.62735(18) 0.05893(10) 0.28634(16) 0.0825(9) Uani 1 1 d . U . . .
C47 C 0.53201(18) 0.05812(10) 0.27015(15) 0.0805(8) Uani 1 1 d . U . . .
C48 C 0.47270(17) 0.05932(9) 0.32418(15) 0.0689(7) Uani 1 1 d . U . . .
C49 C 0.37653(18) 0.06356(9) 0.30662(17) 0.0816(8) Uani 1 1 d . U . . .
H49 H 0.3416 0.0651 0.2578 0.098 Uiso 1 1 calc R U . . .
C50 C 0.34344(18) 0.06509(9) 0.37296(16) 0.0785(8) Uani 1 1 d . U . . .
H50 H 0.2822 0.0681 0.3778 0.094 Uiso 1 1 calc R U . . .
C51 C 0.41994(16) 0.06121(8) 0.43370(16) 0.0679(7) Uani 1 1 d . U . . .
C52 C 0.41855(16) 0.06054(8) 0.51172(16) 0.0665(7) Uani 1 1 d D U . . .
C53 C 0.77875(18) 0.05875(10) 0.73125(16) 0.0731(7) Uani 1 1 d . U . . .
C54 C 0.80815(19) 0.09607(10) 0.76490(16) 0.0805(8) Uani 1 1 d . U . . .
H54 H 0.7971 0.1203 0.7370 0.097 Uiso 1 1 calc R U . . .
C55 C 0.8546(2) 0.09739(11) 0.84109(17) 0.0873(8) Uani 1 1 d . U . . .
C56 C 0.8705(2) 0.06086(11) 0.88186(18) 0.0917(9) Uani 1 1 d . U . . .
H56 H 0.9016 0.0614 0.9321 0.110 Uiso 1 1 calc R U . . .
C57 C 0.8405(2) 0.02370(12) 0.84851(18) 0.0925(9) Uani 1 1 d . U . . .
C58 C 0.79343(18) 0.02223(10) 0.77228(16) 0.0793(8) Uani 1 1 d . U . . .
H58 H 0.7726 -0.0027 0.7499 0.095 Uiso 1 1 calc R U . . .
C62 C 0.8859(2) 0.13675(11) 0.87783(17) 0.0935(9) Uani 1 1 d . U . . .
C63 C 0.8303(2) 0.17260(12) 0.86564(18) 0.1017(10) Uani 1 1 d . U . . .
H63 H 0.7743 0.1714 0.8324 0.122 Uiso 1 1 calc R U . . .
C64 C 0.8573(2) 0.20867(12) 0.90151(19) 0.1056(11) Uani 1 1 d . U . . .
C65 C 0.9466(2) 0.21240(12) 0.94900(18) 0.1025(10) Uani 1 1 d . U . . .
C66 C 0.9993(2) 0.17777(12) 0.95924(18) 0.1012(10) Uani 1 1 d . U . . .
H66 H 1.0569 0.1791 0.9903 0.121 Uiso 1 1 calc R U . . .
C67 C 0.9703(2) 0.14070(11) 0.92516(17) 0.0978(10) Uani 1 1 d . U . . .
H67 H 1.0086 0.1178 0.9343 0.117 Uiso 1 1 calc R U . . .
C68 C 1.0573(4) 0.2500 1.0458(3) 0.130(2) Uani 1 2 d S TU P . .
H68A H 1.0585 0.2256 1.0765 0.196 Uiso 0.5 1 calc R U P . .
H68B H 1.0575 0.2739 1.0775 0.196 Uiso 0.5 1 calc R U P . .
H68C H 1.1104 0.2504 1.0217 0.196 Uiso 1 2 calc R U P . .
C69 C 0.48583(19) 0.05885(12) 0.18748(17) 0.0879(9) Uani 1 1 d . U . . .
C70 C 0.46003(19) 0.09552(13) 0.15288(17) 0.0953(9) Uani 1 1 d . U . . .
H70 H 0.4744 0.1198 0.1801 0.114 Uiso 1 1 calc R U . . .
C71 C 0.4115(2) 0.09769(15) 0.07586(18) 0.1070(10) Uani 1 1 d . U . . .
C72 C 0.3914(2) 0.05988(15) 0.0387(2) 0.1112(10) Uani 1 1 d . U . . .
H72 H 0.3590 0.0596 -0.0112 0.133 Uiso 1 1 calc R U . . .
C73 C 0.4181(2) 0.02358(15) 0.07370(19) 0.1070(10) Uani 1 1 d . U . . .
C74 C 0.46550(19) 0.02235(12) 0.14892(17) 0.0959(9) Uani 1 1 d . U . . .
H74 H 0.4830 -0.0027 0.1725 0.115 Uiso 1 1 calc R U . . .
C78 C 0.3830(2) 0.13636(15) 0.03763(19) 0.1121(10) Uani 1 1 d . U . . .
C79 C 0.4387(3) 0.17125(15) 0.05106(19) 0.1173(11) Uani 1 1 d . U . . .
H79 H 0.4936 0.1696 0.0857 0.141 Uiso 1 1 calc R U . . .
C80 C 0.4145(2) 0.20817(15) 0.0145(2) 0.1195(11) Uani 1 1 d . U . . .
C81 C 0.3291(3) 0.21220(16) -0.03626(19) 0.1232(12) Uani 1 1 d . U . . .
C82 C 0.2762(3) 0.17704(16) -0.05073(19) 0.1202(12) Uani 1 1 d . U . . .
H82 H 0.2203 0.1783 -0.0842 0.144 Uiso 1 1 calc R U . . .
C83 C 0.3040(2) 0.14125(14) -0.01739(18) 0.1160(12) Uani 1 1 d . U . . .
H83 H 0.2682 0.1181 -0.0319 0.139 Uiso 1 1 calc R U . . .
C84 C 0.2252(4) 0.2500 -0.1401(3) 0.157(3) Uani 1 2 d S TU P . .
H84A H 0.2273 0.2257 -0.1703 0.236 Uiso 0.5 1 calc R U P . .
H84B H 0.2283 0.2739 -0.1712 0.236 Uiso 0.5 1 calc R U P . .
H84C H 0.1689 0.2504 -0.1204 0.236 Uiso 1 2 calc R U P . .
C59 C 0.8342(16) -0.0516(4) 0.8679(13) 0.134(6) Uani 0.488(7) 1 d D U P A 1
H59A H 0.8308 -0.0535 0.8130 0.161 Uiso 0.488(7) 1 calc R U P A 1
H59B H 0.7735 -0.0573 0.8788 0.161 Uiso 0.488(7) 1 calc R U P A 1
C60 C 0.8995(10) -0.0829(4) 0.9059(6) 0.124(3) Uani 0.488(7) 1 d D U P A 1
H60A H 0.8774 -0.1098 0.8871 0.149 Uiso 0.488(7) 1 calc R U P A 1
H60B H 0.8976 -0.0822 0.9601 0.149 Uiso 0.488(7) 1 calc R U P A 1
C61 C 1.0060(7) -0.0790(3) 0.8960(5) 0.160(4) Uani 0.488(7) 1 d D U P A 1
H61A H 1.0118 -0.0871 0.8452 0.239 Uiso 0.488(7) 1 calc R U P A 1
H61B H 1.0433 -0.0966 0.9323 0.239 Uiso 0.488(7) 1 calc R U P A 1
H61C H 1.0259 -0.0510 0.9046 0.239 Uiso 0.488(7) 1 calc R U P A 1
C75 C 0.4022(10) -0.0477(3) 0.0610(9) 0.116(3) Uani 0.628(9) 1 d D U P B 1
H75A H 0.3714 -0.0489 0.1047 0.139 Uiso 0.628(9) 1 calc R U P B 1
H75B H 0.4668 -0.0538 0.0784 0.139 Uiso 0.628(9) 1 calc R U P B 1
C76 C 0.3597(7) -0.0798(4) 0.0004(10) 0.131(3) Uani 0.628(9) 1 d D U P B 1
H76A H 0.3921 -0.0801 -0.0424 0.158 Uiso 0.628(9) 1 calc R U P B 1
H76B H 0.2953 -0.0739 -0.0183 0.158 Uiso 0.628(9) 1 calc R U P B 1
C77 C 0.3717(6) -0.1221(3) 0.0453(5) 0.171(4) Uani 0.628(9) 1 d D U P B 1
H77A H 0.4260 -0.1210 0.0838 0.257 Uiso 0.628(9) 1 calc R U P B 1
H77B H 0.3772 -0.1440 0.0103 0.257 Uiso 0.628(9) 1 calc R U P B 1
H77C H 0.3191 -0.1268 0.0688 0.257 Uiso 0.628(9) 1 calc R U P B 1
C59A C 0.8320(16) -0.0493(4) 0.8583(10) 0.114(4) Uani 0.512(7) 1 d D U P A 2
H59C H 0.8602 -0.0537 0.8138 0.137 Uiso 0.512(7) 1 calc R U P A 2
H59D H 0.7659 -0.0495 0.8421 0.137 Uiso 0.512(7) 1 calc R U P A 2
C60A C 0.8607(9) -0.0836(5) 0.9168(9) 0.172(5) Uani 0.512(7) 1 d D U P A 2
H60C H 0.8292 -0.0807 0.9599 0.206 Uiso 0.512(7) 1 calc R U P A 2
H60D H 0.9265 -0.0828 0.9354 0.206 Uiso 0.512(7) 1 calc R U P A 2
C61A C 0.8332(7) -0.1242(3) 0.8738(6) 0.188(5) Uani 0.512(7) 1 d D U P A 2
H61D H 0.7675 -0.1255 0.8597 0.283 Uiso 0.512(7) 1 calc R U P A 2
H61E H 0.8547 -0.1471 0.9063 0.283 Uiso 0.512(7) 1 calc R U P A 2
H61F H 0.8602 -0.1253 0.8286 0.283 Uiso 0.512(7) 1 calc R U P A 2
C75A C 0.4251(18) -0.0466(5) 0.0639(12) 0.116(5) Uani 0.372(9) 1 d D U P B 2
H75C H 0.4029 -0.0504 0.1116 0.139 Uiso 0.372(9) 1 calc R U P B 2
H75D H 0.4917 -0.0470 0.0744 0.139 Uiso 0.372(9) 1 calc R U P B 2
C76A C 0.3875(12) -0.0808(7) 0.0061(16) 0.127(5) Uani 0.372(9) 1 d D U P B 2
H76C H 0.4117 -0.0766 -0.0405 0.152 Uiso 0.372(9) 1 calc R U P B 2
H76D H 0.4096 -0.1073 0.0271 0.152 Uiso 0.372(9) 1 calc R U P B 2
C77A C 0.2840(10) -0.0820(5) -0.0132(10) 0.198(8) Uani 0.372(9) 1 d D U P B 2
H77D H 0.2590 -0.0597 0.0120 0.297 Uiso 0.372(9) 1 calc R U P B 2
H77E H 0.2623 -0.1077 0.0035 0.297 Uiso 0.372(9) 1 calc R U P B 2
H77F H 0.2648 -0.0794 -0.0675 0.297 Uiso 0.372(9) 1 calc R U P B 2
C85 C 0.9399(4) 0.0707(2) 0.3838(3) 0.0766(16) Uani 0.710(7) 1 d D U P C 1
C86 C 1.0057(3) 0.03982(16) 0.3965(4) 0.0853(15) Uani 0.710(7) 1 d D U P C 1
H86 H 0.9945 0.0157 0.4214 0.102 Uiso 0.710(7) 1 calc R U P C 1
C87 C 1.0894(4) 0.04546(18) 0.3712(4) 0.0921(16) Uani 0.710(7) 1 d D U P C 1
H87 H 1.1316 0.0240 0.3784 0.111 Uiso 0.710(7) 1 calc R U P C 1
N5 N 1.1123(6) 0.0796(3) 0.3377(8) 0.100(2) Uani 0.710(7) 1 d D U P C 1
C88 C 1.0484(4) 0.10839(19) 0.3259(4) 0.110(2) Uani 0.710(7) 1 d D U P C 1
H88 H 1.0617 0.1324 0.3014 0.133 Uiso 0.710(7) 1 calc R U P C 1
C89 C 0.9624(4) 0.10560(17) 0.3475(4) 0.105(2) Uani 0.710(7) 1 d D U P C 1
H89 H 0.9206 0.1272 0.3373 0.126 Uiso 0.710(7) 1 calc R U P C 1
C85A C 0.9414(8) 0.0711(5) 0.3851(7) 0.093(4) Uani 0.290(7) 1 d D U P C 2
C86A C 0.9747(9) 0.0381(4) 0.3464(8) 0.091(3) Uani 0.290(7) 1 d D U P C 2
H86A H 0.9414 0.0138 0.3375 0.109 Uiso 0.290(7) 1 calc R U P C 2
C87A C 1.0587(9) 0.0427(5) 0.3216(10) 0.109(4) Uani 0.290(7) 1 d D U P C 2
H87A H 1.0792 0.0224 0.2918 0.131 Uiso 0.290(7) 1 calc R U P C 2
N5A N 1.1102(18) 0.0771(7) 0.341(2) 0.116(6) Uani 0.290(7) 1 d D U P C 2
C88A C 1.0771(9) 0.1090(5) 0.3789(9) 0.106(4) Uani 0.290(7) 1 d D U P C 2
H88A H 1.1117 0.1330 0.3889 0.127 Uiso 0.290(7) 1 calc R U P C 2
C89A C 0.9938(7) 0.1062(4) 0.4019(8) 0.094(3) Uani 0.290(7) 1 d D U P C 2
H89A H 0.9727 0.1278 0.4286 0.113 Uiso 0.290(7) 1 calc R U P C 2
C90 C 0.3257(5) 0.0686(3) 0.5337(4) 0.071(2) Uani 0.552(6) 1 d D U P D 1
C91 C 0.2789(4) 0.10568(19) 0.5143(4) 0.0856(18) Uani 0.552(6) 1 d D U P D 1
H91 H 0.3034 0.1259 0.4868 0.103 Uiso 0.552(6) 1 calc R U P D 1
C92 C 0.1936(4) 0.1113(2) 0.5375(5) 0.106(2) Uani 0.552(6) 1 d D U P D 1
H92 H 0.1637 0.1363 0.5251 0.127 Uiso 0.552(6) 1 calc R U P D 1
N6 N 0.1526(9) 0.0843(4) 0.5755(10) 0.114(3) Uani 0.552(6) 1 d D U P D 1
C93 C 0.1992(5) 0.0486(3) 0.5912(6) 0.107(2) Uani 0.552(6) 1 d D U P D 1
H93 H 0.1726 0.0282 0.6168 0.129 Uiso 0.552(6) 1 calc R U P D 1
C94 C 0.2824(4) 0.0405(2) 0.5721(4) 0.0827(17) Uani 0.552(6) 1 d D U P D 1
H94 H 0.3104 0.0153 0.5855 0.099 Uiso 0.552(6) 1 calc R U P D 1
C90A C 0.3268(7) 0.0650(4) 0.5368(6) 0.078(3) Uani 0.448(6) 1 d D U P D 2
C91A C 0.3113(5) 0.0996(2) 0.5752(6) 0.093(3) Uani 0.448(6) 1 d D U P D 2
H91A H 0.3556 0.1202 0.5848 0.112 Uiso 0.448(6) 1 calc R U P D 2
C92A C 0.2266(6) 0.1038(3) 0.6001(6) 0.121(3) Uani 0.448(6) 1 d D U P D 2
H92A H 0.2155 0.1268 0.6282 0.145 Uiso 0.448(6) 1 calc R U P D 2
N6A N 0.1620(11) 0.0747(5) 0.5835(12) 0.121(5) Uani 0.448(6) 1 d D U P D 2
C93A C 0.1752(6) 0.0417(3) 0.5415(6) 0.108(3) Uani 0.448(6) 1 d D U P D 2
H93A H 0.1281 0.0230 0.5260 0.129 Uiso 0.448(6) 1 calc R U P D 2
C94A C 0.2600(5) 0.0363(3) 0.5220(6) 0.089(2) Uani 0.448(6) 1 d D U P D 2
H94A H 0.2718 0.0121 0.4977 0.107 Uiso 0.448(6) 1 calc R U P D 2

loop_
_atom_site_aniso_label
_atom_site_aniso_U_11
_atom_site_aniso_U_22
_atom_site_aniso_U_33
_atom_site_aniso_U_23
_atom_site_aniso_U_13
_atom_site_aniso_U_12
S1 0.1014(10) 0.1231(11) 0.1322(12) 0.000 -0.0355(9) 0.000
S2 0.0825(9) 0.2210(18) 0.1086(11) 0.000 -0.0153(8) 0.000
O1 0.145(2) 0.1181(16) 0.0768(15) 0.0302(13) -0.0158(14) -0.0074(15)
O2 0.1063(18) 0.180(2) 0.0733(16) -0.0228(16) -0.0044(13) 0.0008(18)
N1 0.0479(11) 0.0789(15) 0.0602(12) 0.0024(11) 0.0001(9) 0.0018(10)
N2 0.0461(11) 0.1041(18) 0.0609(12) -0.0001(12) 0.0018(9) 0.0136(11)
N3 0.0500(11) 0.1096(18) 0.0597(12) -0.0085(12) 0.0038(9) 0.0122(12)
N4 0.0474(11) 0.0978(17) 0.0598(12) -0.0087(12) 0.0003(9) -0.0012(11)
N7 0.128(3) 0.123(3) 0.079(3) 0.000 -0.048(2) 0.000
N8 0.126(4) 0.203(4) 0.065(3) 0.000 -0.039(2) 0.000
C1 0.128(2) 0.104(3) 0.130(2) -0.011(2) 0.011(2) 0.003(2)
C2 0.144(3) 0.072(2) 0.132(2) 0.007(2) 0.018(2) 0.002(2)
C3 0.128(2) 0.088(2) 0.114(2) 0.0272(19) 0.0004(19) 0.008(2)
C4 0.116(2) 0.115(3) 0.110(2) 0.027(2) -0.011(2) 0.032(2)
C5 0.090(2) 0.125(3) 0.135(3) 0.008(2) 0.0045(18) 0.0290(19)
C6 0.102(2) 0.103(3) 0.134(2) -0.015(2) 0.0124(19) 0.0186(19)
C7 0.117(2) 0.137(3) 0.121(3) -0.029(2) 0.027(2) 0.015(2)
C8 0.130(3) 0.134(3) 0.100(3) -0.0317(19) 0.0152(19) 0.009(2)
C9 0.122(2) 0.095(3) 0.115(2) -0.0314(19) -0.0095(19) -0.011(2)
C10 0.111(2) 0.124(3) 0.129(3) -0.015(2) -0.008(2) -0.033(2)
C11 0.098(3) 0.118(3) 0.165(3) -0.013(2) 0.015(2) -0.031(2)
C12 0.113(2) 0.097(3) 0.145(3) 0.006(2) 0.027(2) -0.024(2)
C13 0.134(3) 0.127(3) 0.135(3) 0.029(2) 0.050(2) -0.013(2)
C14 0.159(3) 0.133(3) 0.090(3) 0.0325(19) 0.026(2) -0.008(2)
C15 0.192(3) 0.145(4) 0.074(3) 0.020(2) 0.029(3) 0.006(3)
C16 0.171(3) 0.140(3) 0.066(2) 0.0082(18) -0.030(2) 0.005(2)
C17 0.117(3) 0.143(4) 0.103(3) 0.015(2) -0.0388(18) 0.012(2)
C18 0.086(2) 0.164(4) 0.154(3) -0.002(2) -0.038(2) -0.002(2)
C19 0.067(2) 0.157(4) 0.162(3) -0.002(3) 0.004(2) 0.010(2)
C20 0.091(3) 0.129(3) 0.175(3) -0.007(2) 0.040(2) 0.007(2)
C21 0.119(3) 0.142(4) 0.141(3) -0.011(3) 0.055(2) 0.008(2)
C22 0.137(4) 0.162(4) 0.129(5) 0.000 0.052(3) 0.000
C23 0.158(4) 0.167(4) 0.095(4) 0.000 0.039(3) 0.000
C24 0.154(3) 0.155(4) 0.076(2) -0.014(2) 0.011(2) 0.002(2)
C25 0.140(3) 0.130(3) 0.089(3) -0.0183(19) -0.024(2) -0.005(2)
C26 0.102(3) 0.146(4) 0.120(3) -0.024(2) -0.0392(18) -0.012(2)
C27 0.085(2) 0.155(4) 0.166(3) -0.008(2) -0.025(2) -0.013(2)
C28 0.076(2) 0.140(4) 0.187(3) 0.004(3) 0.005(2) -0.018(2)
C29 0.102(3) 0.130(3) 0.202(3) 0.011(3) 0.056(3) -0.007(2)
C30 0.143(3) 0.138(4) 0.150(3) 0.011(2) 0.090(2) -0.011(2)
C31 0.166(5) 0.165(4) 0.155(5) 0.000 0.074(4) 0.000
C32 0.190(4) 0.169(4) 0.105(4) 0.000 0.053(4) 0.000
C33 0.0571(13) 0.084(2) 0.0630(14) -0.0029(15) 0.0096(11) -0.0047(14)
C34 0.0617(16) 0.144(3) 0.0637(16) 0.0063(18) 0.0114(13) -0.0119(18)
C35 0.0633(16) 0.145(3) 0.0610(16) 0.0127(18) 0.0087(13) -0.0064(18)
C36 0.0572(13) 0.0834(19) 0.0594(15) 0.0053(14) 0.0044(11) 0.0021(14)
C37 0.0586(14) 0.094(2) 0.0546(14) 0.0028(14) 0.0037(11) 0.0016(14)
C38 0.0547(14) 0.091(2) 0.0577(14) 0.0011(15) -0.0040(11) 0.0111(14)
C39 0.0534(14) 0.109(2) 0.0626(16) 0.0060(16) -0.0003(12) 0.0051(15)
C40 0.0500(14) 0.114(2) 0.0741(17) 0.0056(17) 0.0040(12) 0.0089(15)
C41 0.0436(13) 0.0801(19) 0.0670(14) 0.0025(14) -0.0008(11) 0.0107(13)
C42 0.0473(13) 0.107(2) 0.0688(15) 0.0041(16) 0.0089(11) 0.0151(13)
C43 0.0505(13) 0.111(2) 0.0663(15) 0.0039(16) 0.0062(12) 0.0152(15)
C44 0.0631(16) 0.184(4) 0.0620(16) -0.008(2) 0.0159(13) 0.027(2)
C45 0.0647(17) 0.207(4) 0.0555(16) -0.017(2) 0.0085(13) 0.020(2)
C46 0.0567(14) 0.126(3) 0.0613(16) -0.0151(17) 0.0008(12) 0.0125(16)
C47 0.0564(14) 0.123(2) 0.0576(14) -0.0152(15) -0.0005(11) 0.0054(16)
C48 0.0520(13) 0.089(2) 0.0620(14) -0.0129(15) 0.0003(11) -0.0038(14)
C49 0.0554(15) 0.117(2) 0.0663(16) -0.0070(17) -0.0060(12) -0.0095(16)
C50 0.0461(14) 0.115(2) 0.0725(17) -0.0048(17) 0.0061(12) -0.0072(15)
C51 0.0443(14) 0.086(2) 0.0716(14) -0.0066(15) 0.0046(11) -0.0049(13)
C52 0.0467(12) 0.0792(19) 0.0716(15) 0.0034(15) 0.0049(11) -0.0072(12)
C53 0.0584(16) 0.096(2) 0.0609(15) 0.0105(14) -0.0016(12) 0.0045(15)
C54 0.0754(19) 0.099(2) 0.0596(16) 0.0111(14) -0.0092(14) 0.0059(16)
C55 0.0730(19) 0.1139(19) 0.0680(18) 0.0058(16) -0.0062(15) 0.0078(17)
C56 0.091(2) 0.117(2) 0.0583(17) 0.0140(16) -0.0123(16) -0.0002(19)
C57 0.086(2) 0.119(2) 0.0671(18) 0.0238(17) -0.0012(16) 0.0037(19)
C58 0.0639(17) 0.105(2) 0.0630(16) 0.0100(14) -0.0046(13) 0.0011(16)
C62 0.093(2) 0.116(2) 0.0581(17) 0.0074(16) -0.0207(15) 0.0050(17)
C63 0.098(2) 0.121(2) 0.070(2) 0.0087(18) -0.0263(17) 0.0027(18)
C64 0.104(2) 0.126(2) 0.071(2) -0.0016(19) -0.0266(18) 0.0095(18)
C65 0.105(2) 0.120(2) 0.068(2) -0.0023(18) -0.0246(18) 0.0050(18)
C66 0.093(2) 0.131(3) 0.0644(19) 0.0055(19) -0.0266(17) 0.0051(18)
C67 0.094(2) 0.122(2) 0.066(2) -0.0023(18) -0.0181(16) 0.0155(18)
C68 0.150(5) 0.135(4) 0.076(3) 0.000 -0.060(3) 0.000
C69 0.0546(16) 0.147(3) 0.0572(15) -0.0141(16) -0.0019(13) 0.0025(18)
C70 0.0680(19) 0.155(3) 0.0571(17) -0.0204(16) -0.0052(14) 0.014(2)
C71 0.0678(19) 0.186(2) 0.0580(18) -0.0141(18) -0.0139(15) 0.007(2)
C72 0.078(2) 0.190(2) 0.0573(18) -0.0246(19) -0.0107(16) 0.003(2)
C73 0.074(2) 0.179(2) 0.0621(19) -0.036(2) -0.0042(16) -0.006(2)
C74 0.0699(19) 0.154(3) 0.0611(17) -0.0222(17) 0.0057(14) 0.0009(19)
C78 0.079(2) 0.185(3) 0.0614(19) -0.012(2) -0.0169(16) 0.006(2)
C79 0.085(2) 0.196(3) 0.061(2) -0.012(2) -0.0132(17) 0.011(2)
C80 0.077(2) 0.201(3) 0.070(2) 0.000(2) -0.0150(17) -0.006(2)
C81 0.107(3) 0.191(3) 0.056(2) -0.003(2) -0.0257(18) 0.000(2)
C82 0.083(2) 0.200(3) 0.062(2) -0.005(2) -0.0296(18) 0.004(2)
C83 0.093(2) 0.186(3) 0.058(2) -0.013(2) -0.0193(16) 0.002(2)
C84 0.129(5) 0.242(7) 0.075(3) 0.000 -0.054(3) 0.000
C59 0.125(8) 0.123(4) 0.136(14) 0.026(7) -0.024(9) -0.023(8)
C60 0.193(8) 0.109(4) 0.055(4) 0.017(4) -0.022(6) -0.011(6)
C61 0.179(7) 0.201(10) 0.081(6) 0.021(6) -0.024(6) 0.070(7)
C75 0.082(6) 0.174(3) 0.084(6) -0.024(4) -0.004(4) 0.018(5)
C76 0.081(7) 0.198(4) 0.112(8) -0.037(4) 0.008(6) -0.019(6)
C77 0.182(9) 0.186(5) 0.150(7) -0.037(5) 0.041(6) -0.046(6)
C59A 0.142(9) 0.126(3) 0.059(5) 0.031(4) -0.024(6) -0.022(8)
C60A 0.156(10) 0.141(4) 0.212(11) 0.102(6) 0.017(8) 0.014(8)
C61A 0.200(10) 0.134(4) 0.224(11) 0.089(7) 0.019(8) 0.049(7)
C75A 0.132(13) 0.173(4) 0.036(6) -0.001(5) -0.005(7) -0.045(8)
C76A 0.117(9) 0.174(5) 0.076(8) -0.008(7) -0.018(10) -0.047(9)
C77A 0.115(9) 0.226(16) 0.250(18) -0.131(14) 0.023(11) -0.053(10)
C85 0.0477(19) 0.116(4) 0.063(4) 0.009(3) 0.002(2) 0.012(2)
C86 0.047(2) 0.114(3) 0.094(4) 0.005(3) 0.012(3) 0.015(2)
C87 0.054(3) 0.111(4) 0.110(5) -0.007(3) 0.013(3) 0.012(2)
N5 0.048(3) 0.153(5) 0.098(6) 0.015(4) 0.011(3) 0.005(3)
C88 0.069(3) 0.147(4) 0.118(5) 0.042(4) 0.025(3) 0.012(3)
C89 0.067(3) 0.128(4) 0.125(5) 0.040(4) 0.032(3) 0.026(3)
C85A 0.052(4) 0.143(10) 0.086(10) -0.012(9) 0.016(6) 0.004(6)
C86A 0.065(7) 0.134(7) 0.079(8) 0.023(6) 0.027(6) 0.032(5)
C87A 0.072(7) 0.161(9) 0.102(10) 0.008(8) 0.036(7) 0.020(6)
N5A 0.084(10) 0.171(12) 0.096(14) 0.028(9) 0.030(10) 0.004(7)
C88A 0.062(6) 0.149(9) 0.101(10) 0.028(7) 0.002(7) 0.000(6)
C89A 0.056(5) 0.135(7) 0.086(8) 0.019(7) -0.002(6) 0.003(5)
C90 0.053(3) 0.097(5) 0.063(5) -0.009(4) 0.006(3) -0.009(3)
C91 0.068(3) 0.103(4) 0.086(5) -0.002(3) 0.014(3) 0.005(3)
C92 0.066(4) 0.138(5) 0.112(6) -0.021(4) 0.012(4) 0.006(3)
N6 0.052(4) 0.190(7) 0.098(6) -0.001(5) 0.009(4) 0.000(4)
C93 0.058(4) 0.165(6) 0.098(6) 0.005(5) 0.012(4) -0.022(4)
C94 0.057(3) 0.113(4) 0.075(4) 0.001(3) 0.002(3) -0.020(3)
C90A 0.054(3) 0.096(6) 0.087(8) -0.005(5) 0.019(5) -0.008(4)
C91A 0.063(4) 0.103(5) 0.115(7) -0.019(5) 0.022(4) -0.009(3)
C92A 0.087(6) 0.168(7) 0.116(7) -0.035(6) 0.044(5) 0.000(4)
N6A 0.063(7) 0.192(10) 0.116(10) -0.011(7) 0.037(8) -0.007(6)
C93A 0.052(4) 0.178(7) 0.092(6) -0.009(5) 0.009(4) -0.020(4)
C94A 0.053(3) 0.113(5) 0.098(6) -0.006(5) 0.007(4) -0.015(3)

loop_
_atom_type_symbol
_atom_type_description
_atom_type_scat_dispersion_real
_atom_type_scat_dispersion_imag
_atom_type_scat_source
C C 0.0033 0.0016
;
International Tables for Crystallography
(1992, Vol. C, Tables 4.2.6.8 and 6.1.1.4)
;
H H 0.0000 0.0000
;
International Tables for Crystallography
(1992, Vol. C, Table 6.1.1.4)
;
O O 0.0106 0.0060
;
International Tables for Crystallography
(1992, Vol. C, Tables 4.2.6.8 and 6.1.1.4)
;
N N 0.0061 0.0033
;
International Tables for Crystallography
(1992, Vol. C, Tables 4.2.6.8 and 6.1.1.4)
;
S S 0.1246 0.1234
;
International Tables for Crystallography
(1992, Vol. C, Tables 4.2.6.8 and 6.1.1.4)
;

loop_
_geom_angle_atom_site_label_1
_geom_angle_atom_site_label_2
_geom_angle_atom_site_label_3
_geom_angle
_geom_angle_publ_flag
_geom_angle_site_symmetry_1
_geom_angle_site_symmetry_3
C64 S1 C64 99.0(3) yes . 4_555
C80 S2 C80 100.0(3) yes . 4_555
C57 O1 C59 124.8(9) yes . .
C57 O1 C59A 117.6(7) yes . .
C73 O2 C75 119.3(7) yes . .
C73 O2 C75A 113.2(9) yes . .
C33 N1 C36 106.5(3) yes . .
C38 N2 C41 109.7(2) yes . .
C43 N3 C46 105.7(3) yes . .
C48 N4 C51 108.5(2) yes . .
C87 N5 C88 115.4(9) yes . .
C87A N5A C88A 121(3) yes . .
C92 N6 C93 114.3(12) yes . .
C92A N6A C93A 121.2(16) yes . .
C65 N7 C65 120.2(4) yes . 4_555
C65 N7 C68 117.3(3) yes . .
C65 N7 C68 117.3(3) yes 4_555 .
C81 N8 C81 121.2(4) yes . 4_555
C81 N8 C84 117.1(3) yes . .
C81 N8 C84 117.1(3) yes 4_555 .
C2 C1 C6 117.8(4) yes . .
C2 C1 C9 119.8(5) yes . .
C6 C1 C9 110.2(4) yes . .
C1 C2 C3 122.1(5) yes . .
C1 C2 C12 118.8(4) yes . .
C3 C2 C12 108.0(4) yes . .
C2 C3 C4 119.7(5) yes . .
C2 C3 C14 108.2(4) yes . .
C4 C3 C14 119.6(4) yes . .
C3 C4 C5 119.0(4) yes . .
C3 C4 C17 119.7(5) yes . .
C5 C4 C17 110.0(4) yes . .
C4 C5 C6 118.9(4) yes . .
C4 C5 C19 110.4(5) yes . .
C6 C5 C19 118.2(5) yes . .
C1 C6 C5 122.5(5) yes . .
C1 C6 C7 106.2(4) yes . .
C5 C6 C7 120.0(4) yes . .
C6 C7 C8 108.2(4) yes . .
C6 C7 C21 119.6(4) yes . .
C8 C7 C21 120.5(5) yes . .
C7 C8 C9 110.0(4) yes . .
C7 C8 C24 117.9(5) yes . .
C9 C8 C24 119.2(5) yes . .
C1 C9 C8 105.3(4) yes . .
C1 C9 C10 121.2(5) yes . .
C8 C9 C10 121.3(4) yes . .
C9 C10 C11 121.2(4) yes . .
C9 C10 C26 118.3(5) yes . .
C11 C10 C26 108.1(5) yes . .
C10 C11 C12 116.9(5) yes . .
C10 C11 C28 110.3(5) yes . .
C12 C11 C28 120.7(5) yes . .
C2 C12 C11 122.1(5) yes . .
C2 C12 C13 106.9(4) yes . .
C11 C12 C13 118.9(4) yes . .
C12 C13 C14 108.4(5) yes . .
C12 C13 C30 120.4(5) yes . .
C14 C13 C30 118.7(5) yes . .
C3 C14 C13 108.5(4) yes . .
C3 C14 C15 119.8(5) yes . .
C13 C14 C15 119.1(5) yes . .
C14 C15 C16 119.9(5) yes . .
C14 C15 C32 120.4(5) yes . .
C16 C15 C32 108.6(5) yes . .
C15 C16 C16 108.5(5) yes . 4_555
C15 C16 C17 120.6(5) yes . .
C16 C16 C17 118.2(5) yes 4_555 .
C4 C17 C16 120.3(5) yes . .
C4 C17 C18 105.7(5) yes . .
C16 C17 C18 122.3(5) yes . .
C17 C18 C18 119.5(5) yes . 4_555
C17 C18 C19 108.9(4) yes . .
C18 C18 C19 118.6(5) yes 4_555 .
C5 C19 C18 104.8(5) yes . .
C5 C19 C20 120.7(5) yes . .
C18 C19 C20 124.0(5) yes . .
C19 C20 C20 117.4(6) yes . 4_555
C19 C20 C21 121.1(5) yes . .
C20 C20 C21 108.4(5) yes 4_555 .
C7 C21 C20 120.3(5) yes . .
C7 C21 C22 122.0(5) yes . .
C20 C21 C22 107.0(5) yes . .
C21 C22 C21 109.2(6) yes . 4_555
C21 C22 C23 117.7(4) yes . .
C21 C22 C23 117.7(4) yes 4_555 .
C22 C23 C24 122.4(3) yes . .
C22 C23 C24 122.4(3) yes . 4_555
C24 C23 C24 106.4(6) yes . 4_555
C8 C24 C23 119.3(5) yes . .
C8 C24 C25 121.6(5) yes . .
C23 C24 C25 107.5(5) yes . .
C24 C25 C25 109.3(5) yes . 4_555
C24 C25 C26 119.8(5) yes . .
C25 C25 C26 118.1(5) yes 4_555 .
C10 C26 C25 119.8(5) yes . .
C10 C26 C27 107.6(5) yes . .
C25 C26 C27 121.5(5) yes . .
C26 C27 C27 120.4(5) yes . 4_555
C26 C27 C28 106.5(4) yes . .
C27 C27 C28 120.5(5) yes 4_555 .
C11 C28 C27 107.4(5) yes . .
C11 C28 C29 121.8(5) yes . .
C27 C28 C29 119.6(5) yes . .
C28 C29 C29 119.9(6) yes . 4_555
C28 C29 C30 119.2(5) yes . .
C29 C29 C30 108.6(5) yes 4_555 .
C13 C30 C29 118.9(5) yes . .
C13 C30 C31 121.2(5) yes . .
C29 C30 C31 106.8(5) yes . .
C30 C31 C30 109.2(6) yes . 4_555
C30 C31 C32 119.6(5) yes . .
C30 C31 C32 119.6(5) yes 4_555 .
C15 C32 C15 105.8(7) yes . 4_555
C15 C32 C31 121.0(4) yes . .
C15 C32 C31 121.0(4) yes 4_555 .
N1 C33 C34 109.8(3) yes . .
N1 C33 C52 125.0(3) yes . .
C34 C33 C52 125.2(3) yes . .
C33 C34 C35 107.1(3) yes . .
C34 C35 C36 107.3(3) yes . .
N1 C36 C35 109.2(3) yes . .
N1 C36 C37 126.7(3) yes . .
C35 C36 C37 124.0(3) yes . .
C36 C37 C38 126.0(3) yes . .
C36 C37 C53 118.1(3) yes . .
C38 C37 C53 115.8(3) yes . .
N2 C38 C37 126.4(3) yes . .
N2 C38 C39 107.2(3) yes . .
C37 C38 C39 126.4(3) yes . .
C38 C39 C40 108.3(3) yes . .
C39 C40 C41 108.4(3) yes . .
N2 C41 C40 106.5(3) yes . .
N2 C41 C42 126.1(3) yes . .
C40 C41 C42 127.4(3) yes . .
C41 C42 C43 126.6(3) yes . .
C41 C42 C85 117.1(3) yes . .
C41 C42 C85A 116.1(5) yes . .
C43 C42 C85 116.3(3) yes . .
C43 C42 C85A 117.3(5) yes . .
N3 C43 C42 123.7(3) yes . .
N3 C43 C44 110.4(3) yes . .
C42 C43 C44 125.8(3) yes . .
C43 C44 C45 107.7(3) yes . .
C44 C45 C46 107.0(3) yes . .
N3 C46 C45 109.2(3) yes . .
N3 C46 C47 125.8(3) yes . .
C45 C46 C47 125.0(3) yes . .
C46 C47 C48 126.1(3) yes . .
C46 C47 C69 118.0(3) yes . .
C48 C47 C69 115.8(3) yes . .
N4 C48 C47 126.4(3) yes . .
N4 C48 C49 108.3(3) yes . .
C47 C48 C49 125.3(3) yes . .
C48 C49 C50 108.5(3) yes . .
C49 C50 C51 107.2(3) yes . .
N4 C51 C50 107.4(3) yes . .
N4 C51 C52 125.2(3) yes . .
C50 C51 C52 127.4(3) yes . .
C33 C52 C51 126.2(3) yes . .
C33 C52 C90 118.0(4) yes . .
C33 C52 C90A 115.9(5) yes . .
C51 C52 C90 115.5(4) yes . .
C51 C52 C90A 117.9(4) yes . .
C37 C53 C54 120.0(3) yes . .
C37 C53 C58 119.2(3) yes . .
C54 C53 C58 120.8(3) yes . .
C53 C54 C55 120.3(3) yes . .
C54 C55 C56 119.0(3) yes . .
C54 C55 C62 121.0(3) yes . .
C56 C55 C62 120.0(3) yes . .
C55 C56 C57 120.7(3) yes . .
O1 C57 C56 117.0(3) yes . .
O1 C57 C58 122.5(4) yes . .
C56 C57 C58 120.5(4) yes . .
C53 C58 C57 118.7(3) yes . .
O1 C59 C60 112.1(15) yes . .
C59 C60 C61 117.6(13) yes . .
C55 C62 C63 121.2(3) yes . .
C55 C62 C67 121.9(3) yes . .
C63 C62 C67 116.9(4) yes . .
C62 C63 C64 121.5(3) yes . .
S1 C64 C63 118.7(3) yes . .
S1 C64 C65 120.6(3) yes . .
C63 C64 C65 120.6(4) yes . .
N7 C65 C64 119.6(4) yes . .
N7 C65 C66 123.4(4) yes . .
C64 C65 C66 116.9(4) yes . .
C65 C66 C67 122.4(4) yes . .
C62 C67 C66 121.6(4) yes . .
C47 C69 C70 119.7(4) yes . .
C47 C69 C74 119.6(4) yes . .
C70 C69 C74 120.6(3) yes . .
C69 C70 C71 121.9(4) yes . .
C70 C71 C72 115.9(4) yes . .
C70 C71 C78 123.0(4) yes . .
C72 C71 C78 121.1(3) yes . .
C71 C72 C73 121.6(4) yes . .
O2 C73 C72 113.5(4) yes . .
O2 C73 C74 125.2(4) yes . .
C72 C73 C74 121.3(4) yes . .
C69 C74 C73 118.8(4) yes . .
O2 C75 C76 108.9(11) yes . .
C75 C76 C77 103.7(12) yes . .
C71 C78 C79 120.5(3) yes . .
C71 C78 C83 124.3(4) yes . .
C79 C78 C83 115.0(4) yes . .
C78 C79 C80 121.9(4) yes . .
S2 C80 C79 119.5(3) yes . .
S2 C80 C81 120.1(4) yes . .
C79 C80 C81 120.3(4) yes . .
N8 C81 C80 119.4(5) yes . .
N8 C81 C82 123.5(4) yes . .
C80 C81 C82 116.9(5) yes . .
C81 C82 C83 121.1(4) yes . .
C78 C83 C82 124.3(4) yes . .
C42 C85 C86 121.7(5) yes . .
C42 C85 C89 121.5(5) yes . .
C86 C85 C89 116.7(6) yes . .
C42 C85A C86A 117.2(12) yes . .
C42 C85A C89A 122.7(12) yes . .
C86A C85A C89A 120.1(12) yes . .
C85 C86 C87 119.2(6) yes . .
C85A C86A C87A 118.9(13) yes . .
N5 C87 C86 124.2(7) yes . .
N5A C87A C86A 119.4(19) yes . .
N5 C88 C89 124.9(8) yes . .
N5A C88A C89A 121.0(17) yes . .
C85 C89 C88 119.4(6) yes . .
C85A C89A C88A 119.4(13) yes . .
C52 C90 C91 121.0(7) yes . .
C52 C90 C94 122.8(8) yes . .
C91 C90 C94 116.2(8) yes . .
C52 C90A C91A 118.0(9) yes . .
C52 C90A C94A 122.9(10) yes . .
C91A C90A C94A 119.1(10) yes . .
C90 C91 C92 117.9(7) yes . .
C90A C91A C92A 118.5(9) yes . .
N6 C92 C91 125.6(9) yes . .
N6A C92A C91A 120.2(12) yes . .
N6 C93 C94 124.4(11) yes . .
N6A C93A C94A 118.4(11) yes . .
C90 C94 C93 121.6(8) yes . .
C90A C94A C93A 122.2(10) yes . .
O1 C59A C60A 108.9(13) yes . .
C59A C60A C61A 105.5(12) yes . .
O2 C75A C76A 105.7(15) yes . .
C75A C76A C77A 113.6(19) yes . .
C38 N2 H2 125.146 no . .
C41 N2 H2 125.161 no . .
C48 N4 H4 125.726 no . .
C51 N4 H4 125.735 no . .
C33 C34 H34 126.456 no . .
C35 C34 H34 126.444 no . .
C34 C35 H35 126.358 no . .
C36 C35 H35 126.360 no . .
C38 C39 H39 125.862 no . .
C40 C39 H39 125.875 no . .
C39 C40 H40 125.825 no . .
C41 C40 H40 125.821 no . .
C43 C44 H44 126.142 no . .
C45 C44 H44 126.151 no . .
C44 C45 H45 126.520 no . .
C46 C45 H45 126.511 no . .
C48 C49 H49 125.744 no . .
C50 C49 H49 125.733 no . .
C49 C50 H50 126.407 no . .
C51 C50 H50 126.397 no . .
C53 C54 H54 119.857 no . .
C55 C54 H54 119.858 no . .
C55 C56 H56 119.659 no . .
C57 C56 H56 119.679 no . .
C53 C58 H58 120.645 no . .
C57 C58 H58 120.637 no . .
O1 C59 H59A 109.200 no . .
O1 C59 H59B 109.180 no . .
C60 C59 H59A 109.192 no . .
C60 C59 H59B 109.189 no . .
H59A C59 H59B 107.894 no . .
C59 C60 H60A 107.895 no . .
C59 C60 H60B 107.892 no . .
C61 C60 H60A 107.903 no . .
C61 C60 H60B 107.893 no . .
H60A C60 H60B 107.203 no . .
C60 C61 H61A 109.471 no . .
C60 C61 H61B 109.469 no . .
C60 C61 H61C 109.479 no . .
H61A C61 H61B 109.468 no . .
H61A C61 H61C 109.456 no . .
H61B C61 H61C 109.483 no . .
C62 C63 H63 119.285 no . .
C64 C63 H63 119.259 no . .
C65 C66 H66 118.805 no . .
C67 C66 H66 118.826 no . .
C62 C67 H67 119.203 no . .
C66 C67 H67 119.188 no . .
N7 C68 H68A 109.444 no . .
N7 C68 H68A 109.444 no . 4_555
N7 C68 H68B 109.445 no . .
N7 C68 H68B 109.445 no . 4_555
N7 C68 H68C 109.372 no . .
N7 C68 H68C 109.372 no . 4_555
H68A C68 H68B 109.552 no . .
H68A C68 H68C 109.511 no . .
H68B C68 H68C 109.504 no . .
C69 C70 H70 119.073 no . .
C71 C70 H70 119.074 no . .
C71 C72 H72 119.190 no . .
C73 C72 H72 119.201 no . .
C69 C74 H74 120.631 no . .
C73 C74 H74 120.608 no . .
O2 C75 H75A 109.910 no . .
O2 C75 H75B 109.900 no . .
C76 C75 H75A 109.903 no . .
C76 C75 H75B 109.906 no . .
H75A C75 H75B 108.312 no . .
C75 C76 H76A 111.031 no . .
C75 C76 H76B 111.028 no . .
C77 C76 H76A 111.016 no . .
C77 C76 H76B 111.031 no . .
H76A C76 H76B 109.021 no . .
C76 C77 H77A 109.480 no . .
C76 C77 H77B 109.478 no . .
C76 C77 H77C 109.479 no . .
H77A C77 H77B 109.471 no . .
H77A C77 H77C 109.463 no . .
H77B C77 H77C 109.456 no . .
C78 C79 H79 119.030 no . .
C80 C79 H79 119.030 no . .
C81 C82 H82 119.462 no . .
C83 C82 H82 119.457 no . .
C78 C83 H83 117.835 no . .
C82 C83 H83 117.817 no . .
N8 C84 H84A 109.461 no . .
N8 C84 H84A 109.461 no . 4_555
N8 C84 H84B 109.461 no . .
N8 C84 H84B 109.461 no . 4_555
N8 C84 H84C 109.421 no . .
N8 C84 H84C 109.421 no . 4_555
H84A C84 H84B 109.534 no . .
H84A C84 H84C 109.472 no . .
H84B C84 H84C 109.478 no . .
C85 C86 H86 120.385 no . .
C87 C86 H86 120.383 no . .
C85A C86A H86A 120.564 no . .
C87A C86A H86A 120.566 no . .
N5 C87 H87 117.890 no . .
C86 C87 H87 117.896 no . .
N5A C87A H87A 120.291 no . .
C86A C87A H87A 120.281 no . .
N5 C88 H88 117.532 no . .
C89 C88 H88 117.527 no . .
N5A C88A H88A 119.522 no . .
C89A C88A H88A 119.514 no . .
C85 C89 H89 120.275 no . .
C88 C89 H89 120.301 no . .
C85A C89A H89A 120.311 no . .
C88A C89A H89A 120.311 no . .
C90 C91 H91 121.045 no . .
C92 C91 H91 121.011 no . .
C90A C91A H91A 120.734 no . .
C92A C91A H91A 120.733 no . .
N6 C92 H92 117.211 no . .
C91 C92 H92 117.236 no . .
N6A C92A H92A 119.890 no . .
C91A C92A H92A 119.882 no . .
N6 C93 H93 117.809 no . .
C94 C93 H93 117.834 no . .
N6A C93A H93A 120.824 no . .
C94A C93A H93A 120.817 no . .
C90 C94 H94 119.218 no . .
C93 C94 H94 119.210 no . .
C90A C94A H94A 118.875 no . .
C93A C94A H94A 118.877 no . .
O1 C59A H59C 109.898 no . .
O1 C59A H59D 109.898 no . .
C60A C59A H59C 109.908 no . .
C60A C59A H59D 109.904 no . .
H59C C59A H59D 108.306 no . .
C59A C60A H60C 110.645 no . .
C59A C60A H60D 110.639 no . .
C61A C60A H60C 110.628 no . .
C61A C60A H60D 110.618 no . .
H60C C60A H60D 108.758 no . .
C60A C61A H61D 109.460 no . .
C60A C61A H61E 109.477 no . .
C60A C61A H61F 109.471 no . .
H61D C61A H61E 109.483 no . .
H61D C61A H61F 109.470 no . .
H61E C61A H61F 109.466 no . .
O2 C75A H75C 110.592 no . .
O2 C75A H75D 110.586 no . .
C76A C75A H75C 110.614 no . .
C76A C75A H75D 110.613 no . .
H75C C75A H75D 108.740 no . .
C75A C76A H76C 108.842 no . .
C75A C76A H76D 108.842 no . .
C77A C76A H76C 108.844 no . .
C77A C76A H76D 108.861 no . .
H76C C76A H76D 107.719 no . .
C76A C77A H77D 109.486 no . .
C76A C77A H77E 109.463 no . .
C76A C77A H77F 109.475 no . .
H77D C77A H77E 109.460 no . .
H77D C77A H77F 109.481 no . .
H77E C77A H77F 109.463 no . .

loop_
_geom_bond_atom_site_label_1
_geom_bond_atom_site_label_2
_geom_bond_distance
_geom_bond_publ_flag
_geom_bond_site_symmetry_2
S1 C64 1.764(5) yes .
S1 C64 1.764(5) yes 4_555
S2 C80 1.773(5) yes .
S2 C80 1.773(5) yes 4_555
O1 C57 1.372(5) yes .
O1 C59 1.420(15) yes .
O1 C59A 1.412(14) yes .
O2 C73 1.349(6) yes .
O2 C75 1.356(13) yes .
O2 C75A 1.394(18) yes .
N1 C33 1.371(4) yes .
N1 C36 1.372(4) yes .
N2 C38 1.372(4) yes .
N2 C41 1.385(4) yes .
N3 C43 1.383(4) yes .
N3 C46 1.385(4) yes .
N4 C48 1.355(4) yes .
N4 C51 1.387(4) yes .
N5 C87 1.331(12) yes .
N5 C88 1.319(11) yes .
N5A C87A 1.36(3) yes .
N5A C88A 1.37(4) yes .
N6 C92 1.320(18) yes .
N6 C93 1.353(16) yes .
N6A C92A 1.337(19) yes .
N6A C93A 1.34(2) yes .
N7 C65 1.408(5) yes .
N7 C65 1.408(5) yes 4_555
N7 C68 1.491(7) yes .
N8 C81 1.409(6) yes .
N8 C81 1.409(6) yes 4_555
N8 C84 1.526(7) yes .
C1 C2 1.307(8) yes .
C1 C6 1.460(7) yes .
C1 C9 1.499(6) yes .
C2 C3 1.455(7) yes .
C2 C12 1.512(7) yes .
C3 C4 1.375(7) yes .
C3 C14 1.452(7) yes .
C4 C5 1.440(8) yes .
C4 C17 1.444(7) yes .
C5 C6 1.352(7) yes .
C5 C19 1.451(7) yes .
C6 C7 1.472(7) yes .
C7 C8 1.472(7) yes .
C7 C21 1.358(8) yes .
C8 C9 1.443(7) yes .
C8 C24 1.375(7) yes .
C9 C10 1.369(7) yes .
C10 C11 1.433(8) yes .
C10 C26 1.465(7) yes .
C11 C12 1.407(7) yes .
C11 C28 1.406(7) yes .
C12 C13 1.445(8) yes .
C13 C14 1.485(7) yes .
C13 C30 1.402(8) yes .
C14 C15 1.378(7) yes .
C15 C16 1.426(9) yes .
C15 C32 1.505(8) yes .
C16 C16 1.495(7) yes 4_555
C16 C17 1.360(8) yes .
C17 C18 1.494(7) yes .
C18 C18 1.307(5) yes 4_555
C18 C19 1.506(8) yes .
C19 C20 1.362(9) yes .
C20 C20 1.492(7) yes 4_555
C20 C21 1.387(8) yes .
C21 C22 1.451(7) yes .
C22 C23 1.334(10) yes .
C23 C24 1.484(8) yes .
C23 C24 1.484(8) yes 4_555
C24 C25 1.395(8) yes .
C25 C25 1.454(7) yes 4_555
C25 C26 1.402(8) yes .
C26 C27 1.457(8) yes .
C27 C27 1.299(7) yes 4_555
C27 C28 1.511(9) yes .
C28 C29 1.368(9) yes .
C29 C29 1.468(7) yes 4_555
C29 C30 1.478(8) yes .
C30 C31 1.481(7) yes .
C31 C32 1.325(12) yes .
C33 C34 1.448(5) yes .
C33 C52 1.406(4) yes .
C34 C35 1.339(4) yes .
C35 C36 1.456(5) yes .
C36 C37 1.393(4) yes .
C37 C38 1.407(5) yes .
C37 C53 1.501(4) yes .
C38 C39 1.438(4) yes .
C39 C40 1.349(5) yes .
C40 C41 1.445(4) yes .
C41 C42 1.376(5) yes .
C42 C43 1.415(4) yes .
C42 C85 1.508(7) yes .
C42 C85A 1.521(14) yes .
C43 C44 1.425(5) yes .
C44 C45 1.347(5) yes .
C45 C46 1.458(5) yes .
C46 C47 1.389(4) yes .
C47 C48 1.413(5) yes .
C47 C69 1.507(5) yes .
C48 C49 1.408(4) yes .
C49 C50 1.357(5) yes .
C50 C51 1.424(4) yes .
C51 C52 1.392(5) yes .
C52 C90 1.517(9) yes .
C52 C90A 1.509(11) yes .
C53 C54 1.387(5) yes .
C53 C58 1.389(5) yes .
C54 C55 1.407(5) yes .
C55 C56 1.388(5) yes .
C55 C62 1.472(5) yes .
C56 C57 1.382(6) yes .
C57 C58 1.411(5) yes .
C59 C60 1.48(3) yes .
C60 C61 1.622(19) yes .
C62 C63 1.419(6) yes .
C62 C67 1.383(5) yes .
C63 C64 1.359(6) yes .
C64 C65 1.440(5) yes .
C65 C66 1.362(6) yes .
C66 C67 1.381(6) yes .
C69 C70 1.363(6) yes .
C69 C74 1.376(6) yes .
C70 C71 1.431(5) yes .
C71 C72 1.401(7) yes .
C71 C78 1.454(7) yes .
C72 C73 1.358(7) yes .
C73 C74 1.396(5) yes .
C75 C76 1.55(2) yes .
C76 C77 1.582(18) yes .
C78 C79 1.396(7) yes .
C78 C83 1.394(5) yes .
C79 C80 1.380(7) yes .
C80 C81 1.421(5) yes .
C81 C82 1.383(7) yes .
C82 C83 1.336(7) yes .
C85 C86 1.387(8) yes .
C85 C89 1.376(9) yes .
C85A C86A 1.41(2) yes .
C85A C89A 1.38(2) yes .
C86 C87 1.402(8) yes .
C86A C87A 1.40(2) yes .
C88 C89 1.397(9) yes .
C88A C89A 1.37(2) yes .
C90 C91 1.401(12) yes .
C90 C94 1.366(12) yes .
C90A C91A 1.356(15) yes .
C90A C94A 1.350(14) yes .
C91 C92 1.409(10) yes .
C91A C92A 1.409(14) yes .
C93 C94 1.359(11) yes .
C93A C94A 1.370(13) yes .
C59A C60A 1.53(2) yes .
C60A C61A 1.543(18) yes .
C75A C76A 1.55(3) yes .
C76A C77A 1.51(3) yes .
N2 H2 0.860 no .
N4 H4 0.860 no .
C34 H34 0.930 no .
C35 H35 0.930 no .
C39 H39 0.930 no .
C40 H40 0.930 no .
C44 H44 0.930 no .
C45 H45 0.930 no .
C49 H49 0.930 no .
C50 H50 0.930 no .
C54 H54 0.930 no .
C56 H56 0.930 no .
C58 H58 0.930 no .
C59 H59A 0.970 no .
C59 H59B 0.970 no .
C60 H60A 0.970 no .
C60 H60B 0.970 no .
C61 H61A 0.960 no .
C61 H61B 0.960 no .
C61 H61C 0.960 no .
C63 H63 0.930 no .
C66 H66 0.930 no .
C67 H67 0.930 no .
C68 H68A 0.960 no .
C68 H68A 0.960 no 4_555
C68 H68B 0.960 no .
C68 H68B 0.960 no 4_555
C68 H68C 0.960 no .
C68 H68C 0.960 no 4_555
C70 H70 0.930 no .
C72 H72 0.930 no .
C74 H74 0.930 no .
C75 H75A 0.970 no .
C75 H75B 0.970 no .
C76 H76A 0.970 no .
C76 H76B 0.970 no .
C77 H77A 0.960 no .
C77 H77B 0.960 no .
C77 H77C 0.960 no .
C79 H79 0.930 no .
C82 H82 0.930 no .
C83 H83 0.930 no .
C84 H84A 0.960 no .
C84 H84A 0.960 no 4_555
C84 H84B 0.960 no .
C84 H84B 0.960 no 4_555
C84 H84C 0.960 no .
C84 H84C 0.960 no 4_555
C86 H86 0.930 no .
C86A H86A 0.930 no .
C87 H87 0.930 no .
C87A H87A 0.930 no .
C88 H88 0.930 no .
C88A H88A 0.930 no .
C89 H89 0.930 no .
C89A H89A 0.930 no .
C91 H91 0.930 no .
C91A H91A 0.930 no .
C92 H92 0.930 no .
C92A H92A 0.930 no .
C93 H93 0.930 no .
C93A H93A 0.930 no .
C94 H94 0.930 no .
C94A H94A 0.930 no .
C59A H59C 0.970 no .
C59A H59D 0.970 no .
C60A H60C 0.970 no .
C60A H60D 0.970 no .
C61A H61D 0.960 no .
C61A H61E 0.960 no .
C61A H61F 0.960 no .
C75A H75C 0.970 no .
C75A H75D 0.970 no .
C76A H76C 0.970 no .
C76A H76D 0.970 no .
C77A H77D 0.960 no .
C77A H77E 0.960 no .
C77A H77F 0.960 no .

loop_
_geom_contact_atom_site_label_1
_geom_contact_atom_site_label_2
_geom_contact_distance
_geom_contact_publ_flag
_geom_contact_site_symmetry_2
S1 N7 3.048(6) no .
S1 C63 2.695(5) no 4_555
S1 C65 2.788(5) no 4_555
S2 N8 3.019(5) no .
S2 C79 2.731(6) no 4_555
S2 C81 2.773(5) no 4_555
O1 C61 3.075(11) no .
O2 C71 3.581(8) no .
O2 C77A 2.872(17) no .
N1 N2 2.951(5) no .
N1 N4 2.891(5) no .
N1 C38 3.040(5) no .
N1 C51 3.015(4) no .
N2 N3 2.890(5) no .
N2 C36 3.041(5) no .
N2 C43 3.036(6) no .
N3 N4 2.939(5) no .
N3 C41 3.004(4) no .
N3 C48 3.033(5) no .
N4 C33 3.023(6) no .
N4 C46 3.038(5) no .
N5 C85 2.830(12) no .
N5A C85A 2.75(4) no .
N6 C90 2.838(18) no .
N6A C90A 2.73(3) no .
N7 C64 2.462(5) no 4_555
N7 C66 2.440(5) no 4_555
N8 C80 2.444(6) no 4_555
N8 C82 2.459(6) no 4_555
C1 C4 2.832(7) no .
C1 C11 2.889(8) no .
C1 C13 3.518(8) no .
C1 C14 3.514(8) no .
C1 C21 3.542(8) no .
C1 C24 3.546(8) no .
C2 C5 2.795(7) no .
C2 C7 3.484(8) no .
C2 C8 3.489(8) no .
C2 C10 2.858(7) no .
C2 C15 3.553(8) no .
C3 C6 2.761(8) no .
C3 C16 2.811(7) no .
C3 C18 3.561(7) no .
C3 C19 3.567(8) no .
C3 C30 3.599(8) no .
C4 C13 3.583(8) no .
C4 C15 2.816(8) no .
C4 C18 3.487(7) no 4_555
C4 C20 3.570(8) no .
C5 C8 3.574(7) no .
C5 C16 3.554(8) no .
C5 C18 3.488(7) no 4_555
C5 C21 2.820(8) no .
C6 C17 3.534(8) no .
C6 C18 3.534(7) no .
C6 C20 2.786(7) no .
C6 C24 3.568(7) no .
C7 C10 3.587(8) no .
C7 C19 2.775(8) no .
C7 C20 3.531(8) no 4_555
C7 C21 3.554(9) no 4_555
C7 C23 2.791(7) no .
C8 C22 2.875(8) no .
C8 C24 3.588(9) no 4_555
C8 C25 3.545(8) no 4_555
C8 C26 2.814(8) no .
C9 C12 2.780(8) no .
C9 C21 3.574(8) no .
C9 C25 2.811(7) no .
C9 C27 3.552(7) no .
C9 C28 3.529(8) no .
C10 C24 2.825(8) no .
C10 C27 3.503(8) no 4_555
C10 C29 3.540(9) no .
C11 C25 3.576(8) no .
C11 C27 3.490(8) no 4_555
C11 C30 2.834(9) no .
C12 C15 3.568(7) no .
C12 C26 3.559(8) no .
C12 C27 3.597(7) no .
C12 C29 2.848(7) no .
C13 C28 2.824(8) no .
C13 C32 2.861(7) no .
C14 C16 3.584(8) no 4_555
C14 C17 2.807(8) no .
C14 C31 2.883(8) no .
C15 C17 3.540(9) no 4_555
C15 C30 2.830(8) no .
C16 C18 2.865(8) no 4_555
C16 C31 3.544(11) no .
C17 C17 2.779(9) no 4_555
C17 C32 3.574(11) no .
C18 C20 2.893(9) no 4_555
C19 C19 2.747(9) no 4_555
C19 C21 3.497(9) no 4_555
C19 C22 3.490(9) no .
C20 C23 3.426(8) no .
C21 C24 2.805(8) no .
C22 C25 3.525(10) no .
C22 C25 3.525(10) no 4_555
C23 C25 2.323(10) no 4_555
C23 C26 3.548(10) no .
C23 C26 3.548(10) no 4_555
C24 C26 3.528(9) no 4_555
C25 C27 2.849(8) no 4_555
C26 C26 2.774(9) no 4_555
C26 C29 3.575(10) no .
C27 C29 2.847(9) no 4_555
C28 C28 2.833(9) no 4_555
C28 C30 3.587(9) no 4_555
C28 C31 3.568(11) no .
C29 C32 3.532(10) no .
C33 C37 3.554(6) no .
C33 C91 3.551(8) no .
C33 C91A 3.068(9) no .
C33 C94 3.200(8) no .
C33 C94A 3.500(9) no .
C34 C37 3.583(6) no .
C34 C90 2.959(8) no .
C34 C90A 2.905(10) no .
C34 C91A 3.100(9) no .
C34 C94 3.219(8) no .
C35 C52 3.596(6) no .
C35 C53 2.917(6) no .
C35 C58 3.425(5) no .
C36 C52 3.559(5) no .
C36 C54 3.399(5) no .
C36 C58 3.264(5) no .
C38 C42 3.584(6) no .
C38 C54 3.194(6) no .
C38 C58 3.387(6) no .
C39 C42 3.599(7) no .
C39 C53 2.920(5) no .
C39 C54 3.311(6) no .
C40 C85 2.948(8) no .
C40 C85A 2.931(14) no .
C40 C86 3.266(8) no .
C40 C89A 3.186(16) no .
C41 C86 3.170(7) no .
C41 C86A 3.478(16) no .
C41 C89 3.484(9) no .
C41 C89A 3.144(14) no .
C42 C46 3.573(5) no .
C43 C47 3.557(6) no .
C43 C86 3.508(7) no .
C43 C86A 3.120(14) no .
C43 C89 3.160(7) no .
C43 C89A 3.565(12) no .
C44 C47 3.590(6) no .
C44 C85 2.924(6) no .
C44 C85A 2.954(12) no .
C44 C86A 3.166(14) no .
C44 C89 3.196(7) no .
C45 C69 2.934(6) no .
C45 C70 3.567(6) no .
C45 C74 3.561(6) no .
C46 C70 3.329(5) no .
C46 C74 3.322(5) no .
C47 C51 3.599(6) no .
C48 C52 3.568(6) no .
C48 C70 3.241(6) no .
C48 C74 3.325(6) no .
C49 C52 3.592(7) no .
C49 C69 2.891(6) no .
C49 C70 3.360(6) no .
C49 C74 3.566(6) no .
C50 C90 2.921(10) no .
C50 C90A 2.969(12) no .
C50 C91 3.135(9) no .
C50 C94A 3.255(12) no .
C51 C91 3.092(8) no .
C51 C91A 3.452(11) no .
C51 C94 3.528(9) no .
C51 C94A 3.170(10) no .
C53 C56 2.780(6) no .
C54 C57 2.777(6) no .
C54 C63 3.047(6) no .
C55 C58 2.807(6) no .
C56 C67 3.015(6) no .
C58 C59 2.939(18) no .
C58 C59A 2.784(15) no .
C62 C65 2.835(6) no .
C63 C66 2.750(6) no .
C64 C65 2.937(7) no 4_555
C64 C67 2.755(6) no .
C66 C68 2.853(6) no .
C69 C72 2.764(6) no .
C70 C73 2.741(7) no .
C70 C79 3.037(7) no .
C71 C74 2.818(7) no .
C72 C75 3.517(13) no .
C72 C83 3.031(7) no .
C72 C75A 3.511(18) no .
C73 C76A 3.60(3) no .
C74 C75 2.824(13) no .
C74 C75A 2.709(19) no .
C78 C81 2.838(8) no .
C79 C82 2.746(6) no .
C80 C81 2.948(8) no 4_555
C80 C83 2.718(7) no .
C82 C84 2.878(7) no .
C86 C88 2.686(9) no .
C86A C88A 2.76(2) no .
C87 C89 2.691(8) no .
C87A C89A 2.78(3) no .
C91 C93 2.698(12) no .
C91A C93A 2.741(13) no .
C92 C94 2.665(11) no .
C92A C94A 2.686(15) no .
O2 O2 3.571(6) no 3_655
N1 C2 3.155(6) no .
N1 C3 3.542(7) no .
N1 C12 3.576(6) no .
N2 C1 3.461(6) no .
N2 C2 3.487(6) no .
N2 C3 3.598(6) no .
N2 C6 3.513(6) no .
N2 C94A 3.237(10) no 3_656
N3 C1 3.089(6) no .
N3 C6 3.487(6) no .
N3 C9 3.491(6) no .
N3 C94 3.480(9) no 3_656
N4 C1 3.519(6) no .
N4 C2 3.534(6) no .
N5 C50 3.398(10) no 1_655
N5A C50 3.42(3) no 1_655
N6 C40 3.384(15) no 1_455
N6A C40 3.488(18) no 1_455
C1 N2 3.461(6) no .
C1 N3 3.089(6) no .
C1 N4 3.519(6) no .
C2 N1 3.155(6) no .
C2 N2 3.487(6) no .
C2 N4 3.534(6) no .
C3 N1 3.542(7) no .
C3 N2 3.598(6) no .
C3 C36 3.566(7) no .
C3 C38 3.588(7) no .
C5 C41 3.543(7) no .
C6 N2 3.513(6) no .
C6 N3 3.487(6) no .
C6 C41 3.458(6) no .
C6 C42 3.449(7) no .
C6 C43 3.495(7) no .
C9 N3 3.491(6) no .
C9 C46 3.542(7) no .
C9 C47 3.599(7) no .
C9 C48 3.577(7) no .
C12 N1 3.576(6) no .
C12 C33 3.547(7) no .
C12 C51 3.514(6) no .
C12 C52 3.487(7) no .
C33 C12 3.547(7) no .
C36 C3 3.566(7) no .
C38 C3 3.588(7) no .
C40 N6 3.384(15) no 1_655
C40 N6A 3.488(18) no 1_655
C41 C5 3.543(7) no .
C41 C6 3.458(6) no .
C41 C93A 3.506(12) no 3_656
C42 C6 3.449(7) no .
C43 C6 3.495(7) no .
C46 C9 3.542(7) no .
C47 C9 3.599(7) no .
C48 C9 3.577(7) no .
C50 N5 3.398(10) no 1_455
C50 N5A 3.42(3) no 1_455
C51 C12 3.514(6) no .
C52 C12 3.487(7) no .
C71 C76A 3.58(3) no 3_655
C72 C75A 3.56(3) no 3_655
C72 C76A 3.57(3) no 3_655
C83 C61A 3.578(13) no 3_656
C93A C41 3.506(12) no 3_656
C94 N3 3.480(9) no 3_656
C94A N2 3.237(10) no 3_656
C61A C83 3.578(13) no 3_656
C75A C72 3.56(3) no 3_655
C76A C71 3.58(3) no 3_655
C76A C72 3.57(3) no 3_655
S1 H63 2.7646 no .
S1 H63 2.7646 no 4_555
S2 H79 2.8027 no .
S2 H79 2.8027 no 4_555
O1 H56 2.5002 no .
O1 H58 2.6455 no .
O1 H60A 3.2185 no .
O1 H60B 2.6206 no .
O1 H61A 3.5322 no .
O1 H61C 2.7429 no .
O1 H60C 2.6415 no .
O1 H60D 2.5890 no .
O2 H72 2.3874 no .
O2 H74 2.6655 no .
O2 H76A 2.6206 no .
O2 H76B 2.5905 no .
O2 H76C 2.5440 no .
O2 H76D 3.1803 no .
O2 H77D 2.5365 no .
O2 H77F 3.2429 no .
N1 H2 2.4182 no .
N1 H4 2.3538 no .
N1 H34 3.1987 no .
N1 H35 3.1974 no .
N2 H4 3.3118 no .
N2 H39 3.1577 no .
N2 H40 3.1638 no .
N3 H2 2.3507 no .
N3 H4 2.4137 no .
N3 H44 3.1974 no .
N3 H45 3.2106 no .
N4 H2 3.3052 no .
N4 H49 3.1332 no .
N4 H50 3.1635 no .
N5 H86 3.2384 no .
N5 H89 3.2279 no .
N5A H86A 3.2258 no .
N5A H89A 3.2200 no .
N6 H91 3.2483 no .
N6 H94 3.2177 no .
N6A H91A 3.2183 no .
N6A H94A 3.1606 no .
N7 H66 2.6114 no .
N7 H66 2.6114 no 4_555
N8 H82 2.6437 no .
N8 H82 2.6437 no 4_555
C33 H4 2.8600 no .
C33 H35 3.1484 no .
C33 H94 3.1054 no .
C33 H91A 2.9553 no .
C34 H94 3.0557 no .
C34 H91A 2.9700 no .
C35 H58 3.4371 no .
C36 H2 2.8808 no .
C36 H34 3.1579 no .
C36 H54 3.4492 no .
C36 H58 3.2351 no .
C37 H2 2.7356 no .
C37 H35 2.8179 no .
C37 H39 2.8431 no .
C37 H54 2.6465 no .
C37 H58 2.6468 no .
C38 H40 3.1603 no .
C38 H54 3.1639 no .
C38 H58 3.4947 no .
C39 H2 3.0938 no .
C39 H54 3.3171 no .
C40 H2 3.0995 no .
C40 H86 3.1430 no .
C40 H89A 3.0262 no .
C41 H39 3.1675 no .
C41 H86 3.0919 no .
C41 H86A 3.5952 no .
C41 H89A 3.0533 no .
C42 H2 2.7226 no .
C42 H40 2.8458 no .
C42 H44 2.8294 no .
C42 H86 2.6944 no .
C42 H89 2.6780 no .
C42 H86A 2.6354 no .
C42 H89A 2.7172 no .
C43 H2 2.8733 no .
C43 H45 3.1431 no .
C43 H89 3.0807 no .
C43 H86A 3.0094 no .
C44 H89 3.0822 no .
C44 H86A 3.0427 no .
C46 H4 2.8877 no .
C46 H44 3.1609 no .
C46 H70 3.3279 no .
C46 H74 3.3349 no .
C47 H4 2.7313 no .
C47 H45 2.8350 no .
C47 H49 2.7958 no .
C47 H70 2.6112 no .
C47 H74 2.6444 no .
C48 H50 3.1454 no .
C48 H70 3.2331 no .
C48 H74 3.3923 no .
C49 H4 3.0708 no .
C49 H70 3.4151 no .
C50 H4 3.0968 no .
C50 H91 2.9642 no .
C50 H94A 3.1395 no .
C51 H49 3.1405 no .
C51 H91 2.9770 no .
C51 H91A 3.5655 no .
C51 H94A 3.0887 no .
C52 H4 2.7275 no .
C52 H34 2.8395 no .
C52 H50 2.8436 no .
C52 H91 2.7084 no .
C52 H94 2.6815 no .
C52 H91A 2.5962 no .
C52 H94A 2.6574 no .
C53 H35 2.7133 no .
C53 H39 2.7193 no .
C54 H35 3.3484 no .
C54 H39 2.9097 no .
C54 H56 3.2501 no .
C54 H58 3.2533 no .
C54 H63 2.8087 no .
C55 H63 2.6732 no .
C55 H67 2.6512 no .
C56 H54 3.2486 no .
C56 H58 3.2642 no .
C56 H67 2.7901 no .
C57 H59A 2.5839 no .
C57 H59B 2.8956 no .
C57 H59C 2.6173 no .
C57 H59D 2.6141 no .
C58 H35 3.0247 no .
C58 H39 3.3699 no .
C58 H54 3.2488 no .
C58 H56 3.2624 no .
C58 H59A 2.5962 no .
C58 H59B 3.2484 no .
C58 H59C 2.7097 no .
C58 H59D 2.7043 no .
C59 H58 2.6592 no .
C59 H61A 2.9618 no .
C59 H61B 3.4283 no .
C59 H61C 2.7947 no .
C61 H59A 2.8661 no .
C61 H59B 3.4703 no .
C62 H54 2.6672 no .
C62 H56 2.6253 no .
C62 H66 3.2391 no .
C63 H54 2.8214 no .
C63 H67 3.2336 no .
C64 H66 3.2351 no .
C65 H63 3.2693 no .
C65 H67 3.2285 no .
C65 H68A 2.5944 no .
C65 H68A 3.2548 no 4_555
C65 H68B 3.2515 no .
C65 H68B 2.6037 no 4_555
C65 H68C 2.8198 no .
C65 H68C 2.8074 no 4_555
C66 H68A 2.6236 no .
C66 H68B 2.6426 no 4_555
C66 H68C 2.9600 no .
C66 H68C 2.9523 no 4_555
C67 H56 2.7789 no .
C67 H63 3.2285 no .
C68 H66 2.5032 no .
C68 H66 2.5032 no 4_555
C69 H45 2.7402 no .
C69 H49 2.6672 no .
C70 H45 3.2366 no .
C70 H49 2.9498 no .
C70 H72 3.2488 no .
C70 H74 3.2192 no .
C70 H79 2.7695 no .
C71 H79 2.6228 no .
C71 H83 2.6748 no .
C72 H70 3.2438 no .
C72 H74 3.2375 no .
C72 H83 2.7659 no .
C73 H75A 2.5418 no .
C73 H75B 2.6104 no .
C73 H75C 2.5165 no .
C73 H75D 2.5351 no .
C74 H45 3.2036 no .
C74 H49 3.2101 no .
C74 H70 3.2113 no .
C74 H72 3.2340 no .
C74 H75A 2.7428 no .
C74 H75B 2.7737 no .
C74 H75C 2.5815 no .
C74 H75D 2.6749 no .
C75 H74 2.5796 no .
C75 H77A 2.4275 no .
C75 H77B 3.2576 no .
C75 H77C 2.8610 no .
C77 H75A 2.5997 no .
C77 H75B 2.6353 no .
C78 H70 2.7055 no .
C78 H72 2.6413 no .
C78 H82 3.2389 no .
C79 H70 2.8120 no .
C79 H83 3.1925 no .
C80 H82 3.2373 no .
C81 H79 3.2650 no .
C81 H83 3.1919 no .
C81 H84A 2.6205 no .
C81 H84A 3.2785 no 4_555
C81 H84B 3.2753 no .
C81 H84B 2.6293 no 4_555
C81 H84C 2.8526 no .
C81 H84C 2.8408 no 4_555
C82 H84A 2.6442 no .
C82 H84B 2.6623 no 4_555
C82 H84C 2.9900 no .
C82 H84C 2.9836 no 4_555
C83 H72 2.7689 no .
C83 H79 3.2010 no .
C84 H82 2.5367 no .
C84 H82 2.5367 no 4_555
C85 H40 2.7618 no .
C85 H44 2.7178 no .
C85 H87 3.2329 no .
C85 H88 3.2181 no .
C85A H40 2.7379 no .
C85A H44 2.7470 no .
C85A H87A 3.2592 no .
C85A H88A 3.2145 no .
C86 H40 2.8551 no .
C86 H44 3.5259 no .
C86 H89 3.2039 no .
C86A H44 2.7317 no .
C86A H89A 3.2592 no .
C87 H88 3.0805 no .
C87A H44 3.5466 no .
C87A H88A 3.2103 no .
C88 H87 3.0804 no .
C88A H87A 3.2150 no .
C89 H40 3.5755 no .
C89 H44 2.7614 no .
C89 H86 3.2030 no .
C89A H40 2.7429 no .
C89A H86A 3.2569 no .
C90 H34 2.7639 no .
C90 H50 2.7331 no .
C90 H92 3.2350 no .
C90 H93 3.1987 no .
C90A H34 2.7019 no .
C90A H50 2.7887 no .
C90A H92A 3.2154 no .
C90A H93A 3.2155 no .
C91 H50 2.7248 no .
C91 H94 3.1976 no .
C91A H34 2.6969 no .
C91A H94A 3.1682 no .
C92 H93 3.0874 no .
C92 H94 3.5934 no .
C92A H34 3.5138 no .
C92A H93A 3.1710 no .
C93 H92 3.0894 no .
C93A H92A 3.1672 no .
C94 H34 2.7406 no .
C94 H50 3.5704 no .
C94 H91 3.2027 no .
C94 H92 3.5945 no .
C94A H34 3.5063 no .
C94A H50 2.8378 no .
C94A H91A 3.1783 no .
C59A H58 2.4854 no .
C59A H61D 2.6550 no .
C59A H61E 3.2892 no .
C59A H61F 2.5722 no .
C61A H59C 2.5868 no .
C61A H59D 2.6450 no .
C75A H74 2.4312 no .
C75A H77D 2.5022 no .
C75A H77E 3.1568 no .
C75A H77F 3.2005 no .
C77A H75C 2.7718 no .
C77A H75D 3.3853 no .
H2 H4 2.4529 no .
H34 H35 2.4429 no .
H34 H94 2.6459 no .
H34 H91A 2.7129 no .
H35 H58 3.1538 no .
H39 H40 2.4382 no .
H39 H54 3.0530 no .
H40 H86 2.8405 no .
H40 H89A 2.6804 no .
H44 H45 2.4492 no .
H44 H89 2.7668 no .
H44 H86A 2.7376 no .
H45 H70 3.4596 no .
H45 H74 3.4179 no .
H49 H50 2.4522 no .
H49 H70 3.1467 no .
H49 H74 3.5574 no .
H50 H91 2.6770 no .
H50 H94A 2.8289 no .
H54 H63 2.4387 no .
H56 H67 2.4169 no .
H58 H59A 2.0928 no .
H58 H59B 2.8973 no .
H58 H59C 2.2777 no .
H58 H59D 2.2507 no .
H66 H67 2.2829 no .
H66 H68A 2.1492 no .
H66 H68A 3.4493 no 4_555
H66 H68B 3.4456 no .
H66 H68B 2.1735 no 4_555
H66 H68C 2.4779 no .
H66 H68C 2.4700 no 4_555
H70 H79 2.3844 no .
H72 H83 2.3161 no .
H74 H75A 2.3928 no .
H74 H75B 2.3386 no .
H74 H75C 2.1271 no .
H74 H75D 2.2822 no .
H82 H83 2.2281 no .
H82 H84A 2.1851 no .
H82 H84A 3.4834 no 4_555
H82 H84B 3.4799 no .
H82 H84B 2.2085 no 4_555
H82 H84C 2.5093 no .
H82 H84C 2.5000 no 4_555
H59A H60A 2.2857 no .
H59A H60B 2.7880 no .
H59A H61A 2.8528 no .
H59A H61C 3.0520 no .
H59B H60A 2.2814 no .
H59B H60B 2.2735 no .
H60A H61A 2.3633 no .
H60A H61B 2.4802 no .
H60A H61C 2.8857 no .
H60B H61A 2.8802 no .
H60B H61B 2.3431 no .
H60B H61C 2.5055 no .
H75A H76A 2.8744 no .
H75A H76B 2.4157 no .
H75A H77A 2.5239 no .
H75A H77B 3.5242 no .
H75A H77C 2.6877 no .
H75B H76A 2.3930 no .
H75B H76B 2.8747 no .
H75B H77A 2.2702 no .
H75B H77B 3.3526 no .
H75B H77C 3.2082 no .
H76A H77A 2.5798 no .
H76A H77B 2.3039 no .
H76A H77C 2.8541 no .
H76B H77A 2.8506 no .
H76B H77B 2.5878 no .
H76B H77C 2.2994 no .
H59C H60C 2.8565 no .
H59C H60D 2.4041 no .
H59C H61D 2.8965 no .
H59C H61E 3.4573 no .
H59C H61F 2.3381 no .
H59D H60C 2.3648 no .
H59D H60D 2.8570 no .
H59D H61D 2.4890 no .
H59D H61E 3.5409 no .
H59D H61F 2.8600 no .
H60C H61D 2.3551 no .
H60C H61E 2.4142 no .
H60C H61F 2.8533 no .
H60D H61D 2.8534 no .
H60D H61E 2.3580 no .
H60D H61F 2.4111 no .
H75C H76C 2.8607 no .
H75C H76D 2.3932 no .
H75C H77D 2.5329 no .
H75C H77E 3.1713 no .
H75C H77F 3.5895 no .
H75D H76C 2.3753 no .
H75D H76D 2.3779 no .
H75D H77D 3.4486 no .
H76C H77D 2.6509 no .
H76C H77E 2.6712 no .
H76C H77F 2.1425 no .
H76D H77D 2.6840 no .
H76D H77E 2.1438 no .
H76D H77F 2.6369 no .
H86 H87 2.3077 no .
H88 H89 2.2956 no .
H86A H87A 2.3424 no .
H88A H89A 2.2961 no .
H91 H92 2.3135 no .
H93 H94 2.2466 no .
H91A H92A 2.3476 no .
H93A H94A 2.2979 no .
O1 H77D 3.5192 no 3_656
O1 H87A 3.5632 no 3_756
O2 H75D 3.2922 no 3_655
N1 H94A 3.3337 no 3_656
N2 H87 3.4932 no 3_756
N2 H94 3.1672 no 3_656
N2 H93A 3.2784 no 3_656
N2 H94A 2.4376 no 3_656
N3 H93 3.5549 no 3_656
N3 H94 2.6165 no 3_656
N3 H94A 3.4313 no 3_656
N5 H50 2.5163 no 1_655
N5 H58 3.5372 no 3_756
N5 H59A 3.0697 no 3_756
N5 H61A 3.4477 no 3_756
N5A H50 2.5289 no 1_655
N5A H58 3.5348 no 3_756
N5A H59C 2.9600 no 3_756
N5A H61F 3.5025 no 3_756
N6 H40 2.4925 no 1_455
N6A H40 2.6102 no 1_455
C1 H2 3.0912 no .
C1 H4 3.1834 no .
C2 H2 3.1239 no .
C2 H4 3.1968 no .
C3 H2 3.5499 no .
C3 H54 3.4876 no .
C4 H54 3.4422 no .
C5 H89A 3.3815 no .
C6 H2 3.4713 no .
C6 H89 3.5363 no .
C6 H89A 3.5993 no .
C7 H89 3.2830 no .
C9 H4 3.5977 no .
C9 H70 3.5009 no .
C10 H70 3.5514 no .
C11 H91 3.0688 no .
C12 H91 3.3036 no .
C12 H91A 3.3300 no .
C13 H91A 3.1135 no .
C19 H89A 3.4487 no .
C21 H89 3.4516 no .
C28 H91 3.2512 no .
C30 H91A 3.4363 no .
C34 H74 3.5583 no 3_656
C35 H74 3.2662 no 3_656
C35 H75C 3.5183 no 3_656
C37 H87 3.3922 no 3_756
C37 H94A 3.4340 no 3_656
C38 H87 2.9779 no 3_756
C38 H94A 2.9534 no 3_656
C39 H86 3.2673 no 3_756
C39 H87 2.9571 no 3_756
C39 H86A 3.5897 no 3_756
C39 H87A 3.3308 no 3_756
C40 H86 3.0151 no 3_756
C40 H87 3.4485 no 3_756
C40 H93A 3.4576 no 1_655
C40 H93A 3.2792 no 3_656
C41 H93 3.5084 no 3_656
C41 H94 3.5586 no 3_656
C41 H93A 2.8970 no 3_656
C41 H94A 3.0977 no 3_656
C42 H93 3.0885 no 3_656
C42 H94 3.5365 no 3_656
C42 H93A 3.1150 no 3_656
C43 H93 3.0964 no 3_656
C43 H94 3.1256 no 3_656
C44 H77F 3.5396 no 3_655
C45 H76A 3.3787 no 3_655
C45 H76C 3.4515 no 3_655
C45 H77F 3.1449 no 3_655
C46 H94 3.3326 no 3_656
C49 H58 2.9987 no 3_656
C49 H59A 3.4225 no 3_656
C49 H59D 3.1084 no 3_656
C50 H58 3.2390 no 3_656
C50 H87 3.4237 no 1_455
C53 H87A 3.4396 no 3_756
C55 H77C 3.3998 no 3_656
C55 H77D 3.5675 no 3_656
C55 H77E 3.5310 no 3_656
C56 H61B 3.5209 no 3_757
C56 H77D 2.9212 no 3_656
C56 H77E 3.4314 no 3_656
C57 H75A 3.4815 no 3_656
C57 H77D 3.3170 no 3_656
C57 H87A 3.3077 no 3_756
C58 H49 3.4534 no 3_656
C58 H87 3.4246 no 3_756
C58 H87A 2.7777 no 3_756
C59 H49 3.1419 no 3_656
C60 H67 3.1370 no 3_757
C61 H56 3.1709 no 3_757
C61 H67 3.3150 no 3_757
C62 H61B 3.5978 no 3_757
C62 H77C 3.3507 no 3_656
C62 H77E 3.4367 no 3_656
C63 H77C 3.0625 no 3_656
C63 H77E 3.5894 no 3_656
C66 H82 3.4912 no 1_656
C66 H61B 3.3911 no 3_757
C66 H61E 3.0889 no 3_757
C67 H60B 3.1885 no 3_757
C67 H61B 2.9500 no 3_757
C67 H60D 3.2663 no 3_757
C69 H76A 3.4733 no 3_655
C69 H76C 3.2988 no 3_655
C70 H76A 3.2299 no 3_655
C70 H61D 3.4730 no 3_656
C70 H76C 3.0548 no 3_655
C71 H59B 3.2624 no 3_656
C71 H76A 3.1208 no 3_655
C71 H59D 3.5820 no 3_656
C71 H60C 3.5469 no 3_656
C71 H61D 3.1976 no 3_656
C71 H76C 2.8804 no 3_655
C71 H76D 3.4913 no 3_655
C72 H59B 3.0639 no 3_656
C72 H75B 3.2158 no 3_655
C72 H76A 3.2587 no 3_655
C72 H59D 3.4330 no 3_656
C72 H60C 3.3376 no 3_656
C72 H75D 2.9082 no 3_655
C72 H76C 2.9574 no 3_655
C73 H59B 3.2857 no 3_656
C73 H75B 3.5824 no 3_655
C73 H76A 3.4823 no 3_655
C73 H59D 3.4365 no 3_656
C73 H75D 3.2492 no 3_655
C73 H76C 3.1909 no 3_655
C74 H35 3.3936 no 3_656
C74 H59D 3.5655 no 3_656
C74 H76C 3.3720 no 3_655
C75 H35 3.5216 no 3_656
C76 H45 3.1626 no 3_655
C78 H61D 3.1410 no 3_656
C78 H76C 3.5975 no 3_655
C78 H76D 3.5910 no 3_655
C79 H77B 3.2330 no 3_655
C79 H76D 3.5220 no 3_655
C82 H66 3.4513 no 1_454
C83 H60C 3.0847 no 3_656
C83 H61D 3.2099 no 3_656
C83 H61E 3.3336 no 3_656
C84 H68C 3.5938 no 1_454
C84 H68C 3.5938 no 4_454
C86 H93 3.4162 no 3_656
C86A H93A 3.5544 no 3_656
C87 H50 2.9284 no 1_655
C87 H58 3.5091 no 3_756
C87A H50 3.3824 no 1_655
C87A H58 3.2663 no 3_756
C87A H59C 2.8986 no 3_756
C88 H61A 3.0944 no 3_756
C88A H50 3.3162 no 1_655
C89 H61A 3.5675 no 3_756
C92 H40 3.3655 no 1_455
C93 H40 3.2435 no 1_455
C93 H86 3.5200 no 3_656
C93A H40 2.9991 no 1_455
C93A H86A 3.4913 no 3_656
C94 H2 3.4093 no 3_656
C94A H2 3.1093 no 3_656
C59A H49 3.0387 no 3_656
C59A H87A 3.2981 no 3_756
C60A H67 3.1890 no 3_757
C60A H83 3.2367 no 3_656
C61A H66 3.2049 no 3_757
C61A H83 3.4209 no 3_656
C75A H35 3.5492 no 3_656
C75A H72 3.5117 no 3_655
C76A H45 3.2728 no 3_655
C77A H45 3.1867 no 3_655
C77A H56 3.3899 no 3_656
H2 C1 3.0912 no .
H2 C2 3.1239 no .
H2 C3 3.5499 no .
H2 C6 3.4713 no .
H2 C94 3.4093 no 3_656
H2 C94A 3.1093 no 3_656
H2 H94 2.7513 no 3_656
H2 H93A 3.5850 no 3_656
H2 H94A 2.2924 no 3_656
H4 C1 3.1834 no .
H4 C2 3.1968 no .
H4 C9 3.5977 no .
H4 H94 3.0682 no 3_656
H4 H94A 3.4633 no 3_656
H34 H74 3.3128 no 3_656
H35 C74 3.3936 no 3_656
H35 C75 3.5216 no 3_656
H35 C75A 3.5492 no 3_656
H35 H74 2.6898 no 3_656
H35 H75A 2.6985 no 3_656
H35 H75B 3.5072 no 3_656
H35 H75C 2.6212 no 3_656
H39 H86 3.3887 no 3_756
H39 H87 3.1466 no 3_756
H39 H86A 3.2866 no 3_756
H39 H87A 3.0486 no 3_756
H40 N6 2.4925 no 1_655
H40 N6A 2.6102 no 1_655
H40 C92 3.3655 no 1_655
H40 C93 3.2435 no 1_655
H40 C93A 2.9991 no 1_655
H40 H86 2.9348 no 3_756
H40 H86A 3.5800 no 3_756
H40 H92 3.4294 no 1_655
H40 H93 3.2102 no 1_655
H40 H93A 2.7188 no 1_655
H44 H61A 3.1949 no 3_756
H44 H77F 3.2483 no 3_655
H45 C76 3.1626 no 3_655
H45 C76A 3.2728 no 3_655
H45 C77A 3.1867 no 3_655
H45 H76A 2.4759 no 3_655
H45 H76B 2.9908 no 3_655
H45 H76C 2.5497 no 3_655
H45 H77F 2.4088 no 3_655
H49 C58 3.4534 no 3_656
H49 C59 3.1419 no 3_656
H49 C59A 3.0387 no 3_656
H49 H58 2.6244 no 3_656
H49 H59A 2.6611 no 3_656
H49 H59B 2.7190 no 3_656
H49 H59C 3.0514 no 3_656
H49 H59D 2.2212 no 3_656
H49 H61D 3.1030 no 3_656
H50 N5 2.5163 no 1_455
H50 N5A 2.5289 no 1_455
H50 C87 2.9284 no 1_455
H50 C87A 3.3824 no 1_455
H50 C88A 3.3162 no 1_455
H50 H58 3.1110 no 3_656
H50 H59A 3.5393 no 3_656
H50 H87 2.6511 no 1_455
H50 H87A 3.4537 no 1_455
H50 H88A 3.3189 no 1_455
H54 C3 3.4876 no .
H54 C4 3.4422 no .
H56 C61 3.1709 no 3_757
H56 C77A 3.3899 no 3_656
H56 H60B 3.3050 no 3_757
H56 H61B 2.6617 no 3_757
H56 H61C 2.9312 no 3_757
H56 H76B 3.5502 no 3_656
H56 H60D 3.2193 no 3_757
H56 H77D 2.7361 no 3_656
H56 H77E 3.2335 no 3_656
H58 N5 3.5372 no 3_756
H58 N5A 3.5348 no 3_756
H58 C49 2.9987 no 3_656
H58 C50 3.2390 no 3_656
H58 C87 3.5091 no 3_756
H58 C87A 3.2663 no 3_756
H58 H49 2.6244 no 3_656
H58 H50 3.1110 no 3_656
H58 H87 2.9752 no 3_756
H58 H87A 2.5192 no 3_756
H63 H77C 2.8218 no 3_656
H66 C82 3.4513 no 1_656
H66 C61A 3.2049 no 3_757
H66 H82 2.9579 no 1_656
H66 H60A 3.1648 no 3_757
H66 H60B 3.3050 no 3_757
H66 H61B 3.4642 no 3_757
H66 H60D 3.3881 no 3_757
H66 H61E 2.3072 no 3_757
H67 C60 3.1370 no 3_757
H67 C61 3.3150 no 3_757
H67 C60A 3.1890 no 3_757
H67 H60A 3.3316 no 3_757
H67 H60B 2.4216 no 3_757
H67 H61B 2.7109 no 3_757
H67 H60C 3.0247 no 3_757
H67 H60D 2.6076 no 3_757
H67 H61E 3.3162 no 3_757
H68A H61E 2.8476 no 3_757
H68B H61E 2.8661 no 2_757
H68C C84 3.5900 no 1_656
H68C H82 3.5600 no 1_656
H68C H82 3.5546 no 4_656
H68C H84C 2.8138 no 1_656
H68C H84C 2.8140 no 4_656
H68C H61E 3.5701 no 2_757
H68C H61E 3.5800 no 3_757
H70 C9 3.5009 no .
H70 C10 3.5514 no .
H70 H61D 3.5268 no 3_656
H70 H76C 3.5320 no 3_655
H72 C75A 3.5117 no 3_655
H72 H59B 3.3224 no 3_656
H72 H75B 3.0345 no 3_655
H72 H60C 3.1565 no 3_656
H72 H75D 2.6831 no 3_655
H72 H76C 3.3971 no 3_655
H74 C34 3.5583 no 3_656
H74 C35 3.2662 no 3_656
H74 H34 3.3128 no 3_656
H74 H35 2.6898 no 3_656
H79 H76A 3.5138 no 3_655
H79 H77B 2.9011 no 3_655
H79 H76C 3.4826 no 3_655
H79 H76D 3.3455 no 3_655
H82 C66 3.4912 no 1_454
H82 H66 2.9579 no 1_454
H82 H68C 3.5600 no 1_454
H82 H68C 3.5546 no 4_454
H83 C60A 3.2367 no 3_656
H83 C61A 3.4209 no 3_656
H83 H59B 3.5044 no 3_656
H83 H60B 3.1800 no 3_656
H83 H60C 2.4182 no 3_656
H83 H61D 3.2080 no 3_656
H83 H61E 3.2616 no 3_656
H84C H68C 2.8138 no 1_454
H84C H68C 2.8140 no 4_454
H59A N5 3.0697 no 3_756
H59A C49 3.4225 no 3_656
H59A H49 2.6611 no 3_656
H59A H50 3.5393 no 3_656
H59B C71 3.2624 no 3_656
H59B C72 3.0639 no 3_656
H59B C73 3.2857 no 3_656
H59B H49 2.7190 no 3_656
H59B H72 3.3224 no 3_656
H59B H83 3.5044 no 3_656
H60A H66 3.1648 no 3_757
H60A H67 3.3316 no 3_757
H60B C67 3.1885 no 3_757
H60B H56 3.3050 no 3_757
H60B H66 3.3050 no 3_757
H60B H67 2.4216 no 3_757
H60B H83 3.1800 no 3_656
H61A N5 3.4477 no 3_756
H61A C88 3.0944 no 3_756
H61A C89 3.5675 no 3_756
H61A H44 3.1949 no 3_756
H61A H88 3.0229 no 3_756
H61B C56 3.5209 no 3_757
H61B C62 3.5978 no 3_757
H61B C66 3.3911 no 3_757
H61B C67 2.9500 no 3_757
H61B H56 2.6617 no 3_757
H61B H66 3.4642 no 3_757
H61B H67 2.7109 no 3_757
H61C H56 2.9312 no 3_757
H75A C57 3.4815 no 3_656
H75A H35 2.6985 no 3_656
H75B C72 3.2158 no 3_655
H75B C73 3.5824 no 3_655
H75B H35 3.5072 no 3_656
H75B H72 3.0345 no 3_655
H76A C45 3.3787 no 3_655
H76A C69 3.4733 no 3_655
H76A C70 3.2299 no 3_655
H76A C71 3.1208 no 3_655
H76A C72 3.2587 no 3_655
H76A C73 3.4823 no 3_655
H76A H45 2.4759 no 3_655
H76A H79 3.5138 no 3_655
H76B H45 2.9908 no 3_655
H76B H56 3.5502 no 3_656
H77B C79 3.2330 no 3_655
H77B H79 2.9011 no 3_655
H77C C55 3.3998 no 3_656
H77C C62 3.3507 no 3_656
H77C C63 3.0625 no 3_656
H77C H63 2.8218 no 3_656
H59C N5A 2.9600 no 3_756
H59C C87A 2.8986 no 3_756
H59C H49 3.0514 no 3_656
H59C H87A 2.4431 no 3_756
H59D C49 3.1084 no 3_656
H59D C71 3.5820 no 3_656
H59D C72 3.4330 no 3_656
H59D C73 3.4365 no 3_656
H59D C74 3.5655 no 3_656
H59D H49 2.2212 no 3_656
H60C C71 3.5469 no 3_656
H60C C72 3.3376 no 3_656
H60C C83 3.0847 no 3_656
H60C H67 3.0247 no 3_757
H60C H72 3.1565 no 3_656
H60C H83 2.4182 no 3_656
H60D C67 3.2663 no 3_757
H60D H56 3.2193 no 3_757
H60D H66 3.3881 no 3_757
H60D H67 2.6076 no 3_757
H61D C70 3.4730 no 3_656
H61D C71 3.1976 no 3_656
H61D C78 3.1410 no 3_656
H61D C83 3.2099 no 3_656
H61D H49 3.1030 no 3_656
H61D H70 3.5268 no 3_656
H61D H83 3.2080 no 3_656
H61E C66 3.0889 no 3_757
H61E C83 3.3336 no 3_656
H61E H66 2.3072 no 3_757
H61E H67 3.3162 no 3_757
H61E H68A 2.8476 no 3_757
H61E H68B 2.8661 no 2_747
H61E H68C 3.5701 no 2_747
H61E H68C 3.5800 no 3_757
H61E H83 3.2616 no 3_656
H61F N5A 3.5025 no 3_756
H75C C35 3.5183 no 3_656
H75C H35 2.6212 no 3_656
H75D O2 3.2922 no 3_655
H75D C72 2.9082 no 3_655
H75D C73 3.2492 no 3_655
H75D H72 2.6831 no 3_655
H76C C45 3.4515 no 3_655
H76C C69 3.2988 no 3_655
H76C C70 3.0548 no 3_655
H76C C71 2.8804 no 3_655
H76C C72 2.9574 no 3_655
H76C C73 3.1909 no 3_655
H76C C74 3.3720 no 3_655
H76C C78 3.5975 no 3_655
H76C H45 2.5497 no 3_655
H76C H70 3.5320 no 3_655
H76C H72 3.3971 no 3_655
H76C H79 3.4826 no 3_655
H76D C71 3.4913 no 3_655
H76D C78 3.5910 no 3_655
H76D C79 3.5220 no 3_655
H76D H79 3.3455 no 3_655
H77D O1 3.5192 no 3_656
H77D C55 3.5675 no 3_656
H77D C56 2.9212 no 3_656
H77D C57 3.3170 no 3_656
H77D H56 2.7361 no 3_656
H77E C55 3.5310 no 3_656
H77E C56 3.4314 no 3_656
H77E C62 3.4367 no 3_656
H77E C63 3.5894 no 3_656
H77E H56 3.2335 no 3_656
H77F C44 3.5396 no 3_655
H77F C45 3.1449 no 3_655
H77F H44 3.2483 no 3_655
H77F H45 2.4088 no 3_655
H86 C39 3.2673 no 3_756
H86 C40 3.0151 no 3_756
H86 C93 3.5200 no 3_656
H86 H39 3.3887 no 3_756
H86 H40 2.9348 no 3_756
H86 H86 2.9531 no 3_756
H86 H93 2.8291 no 3_656
H87 N2 3.4932 no 3_756
H87 C37 3.3922 no 3_756
H87 C38 2.9779 no 3_756
H87 C39 2.9571 no 3_756
H87 C40 3.4485 no 3_756
H87 C50 3.4237 no 1_655
H87 C58 3.4246 no 3_756
H87 H39 3.1466 no 3_756
H87 H50 2.6511 no 1_655
H87 H58 2.9752 no 3_756
H88 H61A 3.0229 no 3_756
H89 C6 3.5363 no .
H89 C7 3.2830 no .
H89 C21 3.4516 no .
H86A C39 3.5897 no 3_756
H86A C93A 3.4913 no 3_656
H86A H39 3.2866 no 3_756
H86A H40 3.5800 no 3_756
H86A H93A 3.0446 no 3_656
H87A O1 3.5632 no 3_756
H87A C39 3.3308 no 3_756
H87A C53 3.4396 no 3_756
H87A C57 3.3077 no 3_756
H87A C58 2.7777 no 3_756
H87A C59A 3.2981 no 3_756
H87A H39 3.0486 no 3_756
H87A H50 3.4537 no 1_655
H87A H58 2.5192 no 3_756
H87A H59C 2.4431 no 3_756
H88A H50 3.3189 no 1_655
H89A C5 3.3815 no .
H89A C6 3.5993 no .
H89A C19 3.4487 no .
H91 C11 3.0688 no .
H91 C12 3.3036 no .
H91 C28 3.2512 no .
H92 H40 3.4294 no 1_455
H93 N3 3.5549 no 3_656
H93 C41 3.5084 no 3_656
H93 C42 3.0885 no 3_656
H93 C43 3.0964 no 3_656
H93 C86 3.4162 no 3_656
H93 H40 3.2102 no 1_455
H93 H86 2.8291 no 3_656
H94 N2 3.1672 no 3_656
H94 N3 2.6165 no 3_656
H94 C41 3.5586 no 3_656
H94 C42 3.5365 no 3_656
H94 C43 3.1256 no 3_656
H94 C46 3.3326 no 3_656
H94 H2 2.7513 no 3_656
H94 H4 3.0682 no 3_656
H91A C12 3.3300 no .
H91A C13 3.1135 no .
H91A C30 3.4363 no .
H93A N2 3.2784 no 3_656
H93A C40 3.4576 no 1_455
H93A C40 3.2792 no 3_656
H93A C41 2.8970 no 3_656
H93A C42 3.1150 no 3_656
H93A C86A 3.5544 no 3_656
H93A H2 3.5850 no 3_656
H93A H40 2.7188 no 1_455
H93A H86A 3.0446 no 3_656
H94A N1 3.3337 no 3_656
H94A N2 2.4376 no 3_656
H94A N3 3.4313 no 3_656
H94A C37 3.4340 no 3_656
H94A C38 2.9534 no 3_656
H94A C41 3.0977 no 3_656
H94A H2 2.2924 no 3_656
H94A H4 3.4633 no 3_656

loop_
_geom_hbond_atom_site_label_D
_geom_hbond_atom_site_label_H
_geom_hbond_atom_site_label_A
_geom_hbond_distance_DA
_geom_hbond_distance_DH
_geom_hbond_distance_HA
_geom_hbond_angle_DHA
_geom_hbond_publ_flag
N2 H2 N1 2.951(5) 0.860 2.418 120.7 no
N2 H2 N3 2.890(5) 0.860 2.351 121.1 no
N4 H4 N1 2.891(5) 0.860 2.354 120.9 no
N4 H4 N3 2.939(5) 0.860 2.414 119.9 no

loop_
_geom_torsion_atom_site_label_1
_geom_torsion_atom_site_label_2
_geom_torsion_atom_site_label_3
_geom_torsion_atom_site_label_4
_geom_torsion
_geom_torsion_publ_flag
_geom_torsion_site_symmetry_1
_geom_torsion_site_symmetry_3
_geom_torsion_site_symmetry_4
C64 S1 C64 C63 150.7(3) no . 4_555 4_555
C64 S1 C64 C65 -32.5(3) no . 4_555 4_555
C64 S1 C64 C63 -150.7(3) no 4_555 . .
C64 S1 C64 C65 32.5(3) no 4_555 . .
C80 S2 C80 C79 151.4(3) no . 4_555 4_555
C80 S2 C80 C81 -31.0(4) no . 4_555 4_555
C80 S2 C80 C79 -151.4(3) no 4_555 . .
C80 S2 C80 C81 31.0(4) no 4_555 . .
C57 O1 C59 C60 151.1(9) no . . .
C59 O1 C57 C56 179.1(13) no . . .
C59 O1 C57 C58 -2.3(13) no . . .
C57 O1 C59A C60A -179.7(8) no . . .
C59A O1 C57 C56 -178.6(11) no . . .
C59A O1 C57 C58 -0.1(12) no . . .
C73 O2 C75 C76 174.5(6) no . . .
C75 O2 C73 C72 -169.8(8) no . . .
C75 O2 C73 C74 9.0(9) no . . .
C73 O2 C75A C76A 178.6(9) no . . .
C75A O2 C73 C72 176.3(13) no . . .
C75A O2 C73 C74 -4.9(13) no . . .
C33 N1 C36 C35 2.9(3) no . . .
C33 N1 C36 C37 -174.7(3) no . . .
C36 N1 C33 C34 -1.6(3) no . . .
C36 N1 C33 C52 174.8(3) no . . .
C38 N2 C41 C40 -0.6(3) no . . .
C38 N2 C41 C42 179.3(3) no . . .
C41 N2 C38 C37 179.7(3) no . . .
C41 N2 C38 C39 0.7(3) no . . .
C43 N3 C46 C45 0.8(3) no . . .
C43 N3 C46 C47 -176.8(3) no . . .
C46 N3 C43 C42 177.0(3) no . . .
C46 N3 C43 C44 0.1(3) no . . .
C48 N4 C51 C50 0.4(3) no . . .
C48 N4 C51 C52 179.6(3) no . . .
C51 N4 C48 C47 177.8(3) no . . .
C51 N4 C48 C49 -0.9(3) no . . .
C87 N5 C88 C89 1.6(14) no . . .
C88 N5 C87 C86 -2.9(14) no . . .
C87A N5A C88A C89A 4(4) no . . .
C88A N5A C87A C86A -6(4) no . . .
C92 N6 C93 C94 1.5(18) no . . .
C93 N6 C92 C91 -0.5(18) no . . .
C92A N6A C93A C94A 6(3) no . . .
C93A N6A C92A C91A -2(3) no . . .
C65 N7 C65 C64 37.7(6) no . 4_555 4_555
C65 N7 C65 C66 -146.8(4) no . 4_555 4_555
C65 N7 C65 C64 -37.7(6) no 4_555 . .
C65 N7 C65 C66 146.8(4) no 4_555 . .
C68 N7 C65 C64 168.6(4) no . . .
C68 N7 C65 C66 -7.0(6) no . . .
C68 N7 C65 C64 -168.6(4) no . 4_555 4_555
C68 N7 C65 C66 7.0(6) no . 4_555 4_555
C81 N8 C81 C80 38.3(6) no . 4_555 4_555
C81 N8 C81 C82 -147.4(4) no . 4_555 4_555
C81 N8 C81 C80 -38.3(6) no 4_555 . .
C81 N8 C81 C82 147.4(4) no 4_555 . .
C84 N8 C81 C80 166.8(4) no . . .
C84 N8 C81 C82 -7.5(6) no . . .
C84 N8 C81 C80 -166.8(4) no . 4_555 4_555
C84 N8 C81 C82 7.5(6) no . 4_555 4_555
C2 C1 C6 C5 -0.8(6) no . . .
C2 C1 C6 C7 -144.3(4) no . . .
C6 C1 C2 C3 -0.0(6) no . . .
C6 C1 C2 C12 139.6(4) no . . .
C2 C1 C9 C8 143.7(4) no . . .
C2 C1 C9 C10 1.0(6) no . . .
C9 C1 C2 C3 -138.8(4) no . . .
C9 C1 C2 C12 0.8(6) no . . .
C6 C1 C9 C8 2.2(5) no . . .
C6 C1 C9 C10 -140.6(4) no . . .
C9 C1 C6 C5 141.6(4) no . . .
C9 C1 C6 C7 -1.9(5) no . . .
C1 C2 C3 C4 1.4(6) no . . .
C1 C2 C3 C14 143.2(4) no . . .
C1 C2 C12 C11 -3.1(6) no . . .
C1 C2 C12 C13 -144.9(4) no . . .
C3 C2 C12 C11 141.6(4) no . . .
C3 C2 C12 C13 -0.2(5) no . . .
C12 C2 C3 C4 -141.9(4) no . . .
C12 C2 C3 C14 -0.1(5) no . . .
C2 C3 C4 C5 -1.9(6) no . . .
C2 C3 C4 C17 138.1(4) no . . .
C2 C3 C14 C13 0.4(5) no . . .
C2 C3 C14 C15 -141.2(4) no . . .
C4 C3 C14 C13 142.2(4) no . . .
C4 C3 C14 C15 0.6(6) no . . .
C14 C3 C4 C5 -139.4(4) no . . .
C14 C3 C4 C17 0.7(6) no . . .
C3 C4 C5 C6 1.1(6) no . . .
C3 C4 C5 C19 142.5(4) no . . .
C3 C4 C17 C16 -0.5(7) no . . .
C3 C4 C17 C18 -144.4(4) no . . .
C5 C4 C17 C16 142.8(4) no . . .
C5 C4 C17 C18 -1.1(5) no . . .
C17 C4 C5 C6 -142.5(4) no . . .
C17 C4 C5 C19 -1.0(5) no . . .
C4 C5 C6 C1 0.3(6) no . . .
C4 C5 C6 C7 138.9(4) no . . .
C4 C5 C19 C18 2.7(5) no . . .
C4 C5 C19 C20 -143.4(4) no . . .
C6 C5 C19 C18 144.4(4) no . . .
C6 C5 C19 C20 -1.6(7) no . . .
C19 C5 C6 C1 -138.1(4) no . . .
C19 C5 C6 C7 0.5(6) no . . .
C1 C6 C7 C8 0.8(5) no . . .
C1 C6 C7 C21 144.2(4) no . . .
C5 C6 C7 C8 -143.7(4) no . . .
C5 C6 C7 C21 -0.3(7) no . . .
C6 C7 C8 C9 0.5(5) no . . .
C6 C7 C8 C24 141.7(4) no . . .
C6 C7 C21 C20 1.2(7) no . . .
C6 C7 C21 C22 -138.5(5) no . . .
C8 C7 C21 C20 140.1(5) no . . .
C8 C7 C21 C22 0.3(8) no . . .
C21 C7 C8 C9 -142.4(5) no . . .
C21 C7 C8 C24 -1.3(7) no . . .
C7 C8 C9 C1 -1.6(5) no . . .
C7 C8 C9 C10 141.0(4) no . . .
C7 C8 C24 C23 -0.6(7) no . . .
C7 C8 C24 C25 -139.2(5) no . . .
C9 C8 C24 C23 137.0(4) no . . .
C9 C8 C24 C25 -1.7(7) no . . .
C24 C8 C9 C1 -142.2(4) no . . .
C24 C8 C9 C10 0.4(6) no . . .
C1 C9 C10 C11 -0.7(6) no . . .
C1 C9 C10 C26 136.9(4) no . . .
C8 C9 C10 C11 -137.6(4) no . . .
C8 C9 C10 C26 0.1(6) no . . .
C9 C10 C11 C12 -1.4(7) no . . .
C9 C10 C11 C28 141.5(4) no . . .
C9 C10 C26 C25 0.6(7) no . . .
C9 C10 C26 C27 -143.9(4) no . . .
C11 C10 C26 C25 143.3(4) no . . .
C11 C10 C26 C27 -1.2(5) no . . .
C26 C10 C11 C12 -142.8(4) no . . .
C26 C10 C11 C28 0.2(5) no . . .
C10 C11 C12 C2 3.3(6) no . . .
C10 C11 C12 C13 140.9(4) no . . .
C10 C11 C28 C27 0.9(5) no . . .
C10 C11 C28 C29 -142.7(5) no . . .
C12 C11 C28 C27 142.2(5) no . . .
C12 C11 C28 C29 -1.3(7) no . . .
C28 C11 C12 C2 -135.6(5) no . . .
C28 C11 C12 C13 1.9(7) no . . .
C2 C12 C13 C14 0.4(5) no . . .
C2 C12 C13 C30 141.9(4) no . . .
C11 C12 C13 C14 -142.8(4) no . . .
C11 C12 C13 C30 -1.3(7) no . . .
C12 C13 C14 C3 -0.5(5) no . . .
C12 C13 C14 C15 141.4(4) no . . .
C12 C13 C30 C29 0.2(7) no . . .
C12 C13 C30 C31 -135.9(5) no . . .
C14 C13 C30 C29 137.8(5) no . . .
C14 C13 C30 C31 1.8(8) no . . .
C30 C13 C14 C3 -142.7(5) no . . .
C30 C13 C14 C15 -0.9(7) no . . .
C3 C14 C15 C16 -2.1(7) no . . .
C3 C14 C15 C32 137.6(5) no . . .
C13 C14 C15 C16 -139.6(5) no . . .
C13 C14 C15 C32 0.0(7) no . . .
C14 C15 C16 C16 143.3(4) no . . 4_555
C14 C15 C16 C17 2.3(7) no . . .
C14 C15 C32 C15 -142.7(5) no . . 4_555
C14 C15 C32 C31 -0.1(9) no . . .
C16 C15 C32 C15 1.0(6) no . . 4_555
C16 C15 C32 C31 143.6(6) no . . .
C32 C15 C16 C16 -0.6(5) no . . 4_555
C32 C15 C16 C17 -141.6(5) no . . .
C15 C16 C16 C15 0.0(4) no . 4_555 4_555
C15 C16 C16 C17 -142.1(4) no . 4_555 4_555
C15 C16 C17 C4 -1.0(7) no . . .
C15 C16 C17 C18 136.9(4) no . . .
C16 C16 C17 C4 -138.4(5) no 4_555 . .
C16 C16 C17 C18 -0.5(6) no 4_555 . .
C17 C16 C16 C15 142.1(4) no . 4_555 4_555
C17 C16 C16 C17 0.0(6) no . 4_555 4_555
C4 C17 C18 C18 143.5(4) no . . 4_555
C4 C17 C18 C19 2.8(5) no . . .
C16 C17 C18 C18 0.5(7) no . . 4_555
C16 C17 C18 C19 -140.3(4) no . . .
C17 C18 C18 C17 0.0(6) no . 4_555 4_555
C17 C18 C18 C19 -137.1(4) no . 4_555 4_555
C17 C18 C19 C5 -3.3(5) no . . .
C17 C18 C19 C20 141.3(4) no . . .
C18 C18 C19 C5 -144.5(4) no 4_555 . .
C18 C18 C19 C20 0.0(6) no 4_555 . .
C19 C18 C18 C17 137.1(4) no . 4_555 4_555
C19 C18 C18 C19 0.0(6) no . 4_555 4_555
C5 C19 C20 C20 139.3(5) no . . 4_555
C5 C19 C20 C21 2.6(7) no . . .
C18 C19 C20 C20 -0.0(6) no . . 4_555
C18 C19 C20 C21 -136.7(4) no . . .
C19 C20 C20 C19 0.0(6) no . 4_555 4_555
C19 C20 C20 C21 -141.8(4) no . 4_555 4_555
C19 C20 C21 C7 -2.4(8) no . . .
C19 C20 C21 C22 142.7(5) no . . .
C20 C20 C21 C7 -142.5(5) no 4_555 . .
C20 C20 C21 C22 2.6(6) no 4_555 . .
C21 C20 C20 C19 141.8(5) no . 4_555 4_555
C21 C20 C20 C21 0.0(6) no . 4_555 4_555
C7 C21 C22 C21 140.1(6) no . . 4_555
C7 C21 C22 C23 2.7(9) no . . .
C20 C21 C22 C21 -4.2(7) no . . 4_555
C20 C21 C22 C23 -141.7(6) no . . .
C21 C22 C23 C24 -4.6(9) no . . .
C21 C22 C23 C24 138.5(5) no . . 4_555
C21 C22 C23 C24 -138.5(5) no 4_555 . .
C21 C22 C23 C24 4.6(9) no 4_555 . 4_555
C22 C23 C24 C8 3.7(9) no . . .
C22 C23 C24 C25 147.5(6) no . . .
C22 C23 C24 C8 -3.7(9) no . 4_555 4_555
C22 C23 C24 C25 -147.5(6) no . 4_555 4_555
C24 C23 C24 C8 144.4(4) no . 4_555 4_555
C24 C23 C24 C25 0.6(5) no . 4_555 4_555
C24 C23 C24 C8 -144.4(4) no 4_555 . .
C24 C23 C24 C25 -0.6(5) no 4_555 . .
C8 C24 C25 C25 143.2(4) no . . 4_555
C8 C24 C25 C26 2.4(7) no . . .
C23 C24 C25 C25 0.4(5) no . . 4_555
C23 C24 C25 C26 -140.5(4) no . . .
C24 C25 C25 C24 0.0(5) no . 4_555 4_555
C24 C25 C25 C26 -141.6(4) no . 4_555 4_555
C24 C25 C26 C10 -1.8(7) no . . .
C24 C25 C26 C27 137.7(4) no . . .
C25 C25 C26 C10 -139.4(4) no 4_555 . .
C25 C25 C26 C27 0.2(6) no 4_555 . .
C26 C25 C25 C24 141.6(4) no . 4_555 4_555
C26 C25 C25 C26 0.0(6) no . 4_555 4_555
C10 C26 C27 C27 143.6(4) no . . 4_555
C10 C26 C27 C28 1.7(5) no . . .
C25 C26 C27 C27 -0.2(7) no . . 4_555
C25 C26 C27 C28 -142.1(4) no . . .
C26 C27 C27 C26 0.0(7) no . 4_555 4_555
C26 C27 C27 C28 -136.6(5) no . 4_555 4_555
C26 C27 C28 C11 -1.6(5) no . . .
C26 C27 C28 C29 142.9(4) no . . .
C27 C27 C28 C11 -143.4(4) no 4_555 . .
C27 C27 C28 C29 1.1(6) no 4_555 . .
C28 C27 C27 C26 136.6(5) no . 4_555 4_555
C28 C27 C27 C28 0.0(6) no . 4_555 4_555
C11 C28 C29 C29 138.3(5) no . . 4_555
C11 C28 C29 C30 0.1(8) no . . .
C27 C28 C29 C29 -1.1(6) no . . 4_555
C27 C28 C29 C30 -139.2(4) no . . .
C28 C29 C29 C28 0.0(7) no . 4_555 4_555
C28 C29 C29 C30 -142.1(5) no . 4_555 4_555
C28 C29 C30 C13 0.4(7) no . . .
C28 C29 C30 C31 142.1(5) no . . .
C29 C29 C30 C13 -141.9(5) no 4_555 . .
C29 C29 C30 C31 -0.2(6) no 4_555 . .
C30 C29 C29 C28 142.1(5) no . 4_555 4_555
C30 C29 C29 C30 0.0(6) no . 4_555 4_555
C13 C30 C31 C30 141.0(6) no . . 4_555
C13 C30 C31 C32 -1.9(11) no . . .
C29 C30 C31 C30 0.4(8) no . . 4_555
C29 C30 C31 C32 -142.5(7) no . . .
C30 C31 C32 C15 1.0(12) no . . .
C30 C31 C32 C15 138.1(6) no . . 4_555
C30 C31 C32 C15 -138.1(6) no 4_555 . .
C30 C31 C32 C15 -1.0(12) no 4_555 . 4_555
N1 C33 C34 C35 -0.4(4) no . . .
N1 C33 C52 C51 2.8(5) no . . .
N1 C33 C52 C90 -170.8(2) no . . .
N1 C33 C52 C90A -175.7(2) no . . .
C34 C33 C52 C51 178.7(3) no . . .
C34 C33 C52 C90 5.1(4) no . . .
C34 C33 C52 C90A 0.2(4) no . . .
C52 C33 C34 C35 -176.9(3) no . . .
C33 C34 C35 C36 2.2(4) no . . .
C34 C35 C36 N1 -3.3(4) no . . .
C34 C35 C36 C37 174.4(3) no . . .
N1 C36 C37 C38 2.8(5) no . . .
N1 C36 C37 C53 177.9(3) no . . .
C35 C36 C37 C38 -174.5(3) no . . .
C35 C36 C37 C53 0.7(4) no . . .
C36 C37 C38 N2 -4.4(5) no . . .
C36 C37 C38 C39 174.4(3) no . . .
C36 C37 C53 C54 -99.4(3) no . . .
C36 C37 C53 C58 83.0(4) no . . .
C38 C37 C53 C54 76.3(4) no . . .
C38 C37 C53 C58 -101.3(3) no . . .
C53 C37 C38 N2 -179.7(3) no . . .
C53 C37 C38 C39 -0.8(5) no . . .
N2 C38 C39 C40 -0.4(3) no . . .
C37 C38 C39 C40 -179.5(3) no . . .
C38 C39 C40 C41 0.1(4) no . . .
C39 C40 C41 N2 0.3(3) no . . .
C39 C40 C41 C42 -179.6(3) no . . .
N2 C41 C42 C43 0.6(5) no . . .
N2 C41 C42 C85 -179.5(3) no . . .
N2 C41 C42 C85A -180.0(3) no . . .
C40 C41 C42 C43 -179.5(3) no . . .
C40 C41 C42 C85 0.4(5) no . . .
C40 C41 C42 C85A -0.0(4) no . . .
C41 C42 C43 N3 2.4(5) no . . .
C41 C42 C43 C44 178.8(3) no . . .
C41 C42 C85 C86 68.7(6) no . . .
C41 C42 C85 C89 -112.7(4) no . . .
C41 C42 C85A C86A 115.5(7) no . . .
C41 C42 C85A C89A -64.1(12) no . . .
C43 C42 C85 C86 -111.4(4) no . . .
C43 C42 C85 C89 67.2(6) no . . .
C85 C42 C43 N3 -177.5(4) no . . .
C85 C42 C43 C44 -1.1(5) no . . .
C43 C42 C85A C86A -64.9(11) no . . .
C43 C42 C85A C89A 115.4(8) no . . .
C85A C42 C43 N3 -177.0(8) no . . .
C85A C42 C43 C44 -0.6(8) no . . .
N3 C43 C44 C45 -1.1(4) no . . .
C42 C43 C44 C45 -177.9(3) no . . .
C43 C44 C45 C46 1.5(4) no . . .
C44 C45 C46 N3 -1.5(4) no . . .
C44 C45 C46 C47 176.1(3) no . . .
N3 C46 C47 C48 2.7(6) no . . .
N3 C46 C47 C69 178.4(3) no . . .
C45 C46 C47 C48 -174.5(3) no . . .
C45 C46 C47 C69 1.1(5) no . . .
C46 C47 C48 N4 -6.7(6) no . . .
C46 C47 C48 C49 171.7(3) no . . .
C46 C47 C69 C70 -92.7(4) no . . .
C46 C47 C69 C74 90.9(4) no . . .
C48 C47 C69 C70 83.4(4) no . . .
C48 C47 C69 C74 -93.0(4) no . . .
C69 C47 C48 N4 177.6(3) no . . .
C69 C47 C48 C49 -4.0(5) no . . .
N4 C48 C49 C50 1.0(4) no . . .
C47 C48 C49 C50 -177.6(3) no . . .
C48 C49 C50 C51 -0.8(4) no . . .
C49 C50 C51 N4 0.2(3) no . . .
C49 C50 C51 C52 -179.0(3) no . . .
N4 C51 C52 C33 1.4(5) no . . .
N4 C51 C52 C90 175.2(3) no . . .
N4 C51 C52 C90A 179.9(2) no . . .
C50 C51 C52 C33 -179.5(3) no . . .
C50 C51 C52 C90 -5.8(4) no . . .
C50 C51 C52 C90A -1.0(4) no . . .
C33 C52 C90 C91 114.2(5) no . . .
C33 C52 C90 C94 -66.7(8) no . . .
C33 C52 C90A C91A 65.8(9) no . . .
C33 C52 C90A C94A -114.9(7) no . . .
C51 C52 C90 C91 -60.0(7) no . . .
C51 C52 C90 C94 119.0(6) no . . .
C51 C52 C90A C91A -112.9(7) no . . .
C51 C52 C90A C94A 66.5(10) no . . .
C37 C53 C54 C55 -176.7(3) no . . .
C37 C53 C58 C57 176.3(3) no . . .
C54 C53 C58 C57 -1.3(4) no . . .
C58 C53 C54 C55 0.9(5) no . . .
C53 C54 C55 C56 -0.0(5) no . . .
C53 C54 C55 C62 -179.7(3) no . . .
C54 C55 C56 C57 -0.5(5) no . . .
C54 C55 C62 C63 40.4(5) no . . .
C54 C55 C62 C67 -139.2(3) no . . .
C56 C55 C62 C63 -139.3(3) no . . .
C56 C55 C62 C67 41.2(5) no . . .
C62 C55 C56 C57 179.1(3) no . . .
C55 C56 C57 O1 178.8(3) no . . .
C55 C56 C57 C58 0.2(5) no . . .
O1 C57 C58 C53 -177.8(3) no . . .
C56 C57 C58 C53 0.7(5) no . . .
O1 C59 C60 C61 -58(2) no . . .
C55 C62 C63 C64 177.6(3) no . . .
C55 C62 C67 C66 179.8(3) no . . .
C63 C62 C67 C66 0.2(5) no . . .
C67 C62 C63 C64 -2.8(5) no . . .
C62 C63 C64 S1 -172.3(3) no . . .
C62 C63 C64 C65 4.6(6) no . . .
S1 C64 C65 N7 -2.7(5) no . . .
S1 C64 C65 C66 173.2(3) no . . .
C63 C64 C65 N7 -179.4(3) no . . .
C63 C64 C65 C66 -3.6(5) no . . .
N7 C65 C66 C67 176.7(4) no . . .
C64 C65 C66 C67 1.0(5) no . . .
C65 C66 C67 C62 0.6(6) no . . .
C47 C69 C70 C71 -176.5(3) no . . .
C47 C69 C74 C73 176.4(3) no . . .
C70 C69 C74 C73 0.1(5) no . . .
C74 C69 C70 C71 -0.2(5) no . . .
C69 C70 C71 C72 0.6(5) no . . .
C69 C70 C71 C78 179.9(3) no . . .
C70 C71 C72 C73 -1.1(5) no . . .
C70 C71 C78 C79 36.5(5) no . . .
C70 C71 C78 C83 -147.8(3) no . . .
C72 C71 C78 C79 -144.2(4) no . . .
C72 C71 C78 C83 31.4(6) no . . .
C78 C71 C72 C73 179.7(3) no . . .
C71 C72 C73 O2 179.9(3) no . . .
C71 C72 C73 C74 1.0(6) no . . .
O2 C73 C74 C69 -179.2(3) no . . .
C72 C73 C74 C69 -0.5(5) no . . .
O2 C75 C76 C77 -177.8(9) no . . .
C71 C78 C79 C80 178.6(3) no . . .
C71 C78 C83 C82 177.7(3) no . . .
C79 C78 C83 C82 -6.4(6) no . . .
C83 C78 C79 C80 2.6(6) no . . .
C78 C79 C80 S2 -174.9(3) no . . .
C78 C79 C80 C81 2.7(6) no . . .
S2 C80 C81 N8 -1.6(5) no . . .
S2 C80 C81 C82 173.0(3) no . . .
C79 C80 C81 N8 -179.2(4) no . . .
C79 C80 C81 C82 -4.5(6) no . . .
N8 C81 C82 C83 175.4(4) no . . .
C80 C81 C82 C83 1.0(6) no . . .
C81 C82 C83 C78 4.7(6) no . . .
C42 C85 C86 C87 177.8(4) no . . .
C42 C85 C89 C88 -179.0(4) no . . .
C86 C85 C89 C88 -0.4(9) no . . .
C89 C85 C86 C87 -0.8(8) no . . .
C42 C85A C86A C87A 176.6(9) no . . .
C42 C85A C89A C88A -178.7(9) no . . .
C86A C85A C89A C88A 1.6(19) no . . .
C89A C85A C86A C87A -3.7(18) no . . .
C85 C86 C87 N5 2.6(9) no . . .
C85A C86A C87A N5A 6(2) no . . .
N5 C88 C89 C85 0.0(12) no . . .
N5A C88A C89A C85A -2(3) no . . .
C52 C90 C91 C92 -179.1(5) no . . .
C52 C90 C94 C93 179.9(5) no . . .
C91 C90 C94 C93 -1.0(10) no . . .
C94 C90 C91 C92 1.8(10) no . . .
C52 C90A C91A C92A -178.8(7) no . . .
C52 C90A C94A C93A -176.5(7) no . . .
C91A C90A C94A C93A 2.9(15) no . . .
C94A C90A C91A C92A 1.8(14) no . . .
C90 C91 C92 N6 -1.1(11) no . . .
C90A C91A C92A N6A -2.5(14) no . . .
N6 C93 C94 C90 -0.8(15) no . . .
N6A C93A C94A C90A -6.9(17) no . . .
O1 C59A C60A C61A -176.3(12) no . . .
O2 C75A C76A C77A -60(3) no . . .

loop_
_platon_squeeze_void_nr
_platon_squeeze_void_average_x
_platon_squeeze_void_average_y
_platon_squeeze_void_average_z
_platon_squeeze_void_volume
_platon_squeeze_void_count_electrons
_platon_squeeze_void_content
1 0.146 0.250 0.562 1318 450 ' '
2 -0.146 0.750 0.438 1318 452 ' '
3 0.374 0.750 0.538 24 1 ' '
4 0.626 0.250 0.462 24 1 ' '
